data_4336486
loop_
_publ_author_name
'Zi-Jian Li'
'Jia Yao'
'Qian Tao'
'Long Jiang'
'Tong-Bu Lu'

_publ_section_title
;
 Enantioselective Recognition and Separation of Racemic 1-Phenylethanol by
 a Pair of 2D Chiral Coordination Polymers
;
_journal_name_full 'Inorganic Chemistry'
_journal_page_first 11694
_journal_page_last 11696
_journal_paper_doi 10.1021/ic4021367
_journal_volume 52
_journal_year 2013
_chemical_absolute_configuration ad
_chemical_formula_moiety 'C96 H116 Cd2 N16 O16 S4, 4(C8 H10 O)'
_chemical_formula_sum 'C128 H156 Cd2 N16 O20 S4'
_chemical_formula_weight 2591.73
_chemical_name_systematic
; 
 ? 
;
_space_group_IT_number 1
_symmetry_cell_setting triclinic
_symmetry_space_group_name_Hall 'P 1'
_symmetry_space_group_name_H-M 'P 1'
_atom_sites_solution_hydrogens geom
_atom_sites_solution_primary direct
_atom_sites_solution_secondary difmap
_audit_creation_method SHELXL-97
_cell_angle_alpha 63.578(2)
_cell_angle_beta 88.824(2)
_cell_angle_gamma 83.348(2)
_cell_formula_units_Z 1
_cell_length_a 10.7036(3)
_cell_length_b 18.3229(4)
_cell_length_c 18.4237(5)
_cell_measurement_reflns_used 30582
_cell_measurement_temperature 150(2)
_cell_measurement_theta_max 66.8817
_cell_measurement_theta_min 2.6775
_cell_volume 3212.10(16)
_computing_cell_refinement
;
CrysAlisPro, Agilent Technologies,
Version 1.171.36.20 (release 27-06-2012 CrysAlis171 .NET)
(compiled Jul 11 2012,15:38:31)
;
_computing_data_collection
;
CrysAlisPro, Agilent Technologies,
Version 1.171.36.20 (release 27-06-2012 CrysAlis171 .NET)
(compiled Jul 11 2012,15:38:31)
;
_computing_data_reduction
;
CrysAlisPro, Agilent Technologies,
Version 1.171.36.20 (release 27-06-2012 CrysAlis171 .NET)
(compiled Jul 11 2012,15:38:31)
;
_computing_structure_refinement 'SHELXL-97 (Sheldrick, 1997)'
_computing_structure_solution 'SHELXS-97 (Sheldrick, 1990)'
_diffrn_ambient_temperature 150(2)
_diffrn_detector_area_resol_mean 10.5058
_diffrn_measured_fraction_theta_full 0.994
_diffrn_measured_fraction_theta_max 0.994
_diffrn_measurement_device_type 'Xcalibur, Atlas, Gemini ultra'
_diffrn_measurement_method '\w scans'
_diffrn_radiation_monochromator mirror
_diffrn_radiation_source 'Enhance Ultra (Cu) x-ray Source'
_diffrn_radiation_type CuK\a
_diffrn_radiation_wavelength 1.54178
_diffrn_reflns_av_R_equivalents 0.0690
_diffrn_reflns_av_sigmaI/netI 0.0526
_diffrn_reflns_limit_h_max 12
_diffrn_reflns_limit_h_min -12
_diffrn_reflns_limit_k_max 21
_diffrn_reflns_limit_k_min -21
_diffrn_reflns_limit_l_max 21
_diffrn_reflns_limit_l_min -21
_diffrn_reflns_number 58203
_diffrn_reflns_theta_full 63.00
_diffrn_reflns_theta_max 63.00
_diffrn_reflns_theta_min 2.71
_exptl_absorpt_coefficient_mu 3.840
_exptl_absorpt_correction_T_max 0.4237
_exptl_absorpt_correction_T_min 0.3020
_exptl_absorpt_correction_type multi-scan
_exptl_absorpt_process_details
;
CrysAlisPro, Agilent Technologies,
Version 1.171.36.20 (release 27-06-2012 CrysAlis171 .NET)
(compiled Jul 11 2012,15:38:31)
empirical absorption correction using spherical harmonics,
 implemented in SCALE3 ABSPACK scaling algorithm.
;
_exptl_crystal_colour colorless
_exptl_crystal_density_diffrn 1.340
_exptl_crystal_description block
_exptl_crystal_F_000 1356
_exptl_crystal_size_max 0.41
_exptl_crystal_size_mid 0.35
_exptl_crystal_size_min 0.27
_refine_diff_density_max 0.940
_refine_diff_density_min -0.827
_refine_diff_density_rms 0.113
_refine_ls_abs_structure_details 'Flack H D (1983), Acta Cryst. A39, 876-881'
_refine_ls_abs_structure_Flack 0.068(12)
_refine_ls_extinction_method none
_refine_ls_goodness_of_fit_ref 1.028
_refine_ls_hydrogen_treatment constr
_refine_ls_matrix_type full
_refine_ls_number_parameters 1709
_refine_ls_number_reflns 20024
_refine_ls_number_restraints 77
_refine_ls_restrained_S_all 1.080
_refine_ls_R_factor_all 0.0891
_refine_ls_R_factor_gt 0.0823
_refine_ls_shift/su_max 0.001
_refine_ls_shift/su_mean 0.000
_refine_ls_structure_factor_coef Fsqd
_refine_ls_weighting_details 'calc w=1/[\s^2^(Fo^2^)+(0.1354P)^2^+12.4225P] where P=(Fo^2^+2Fc^2^)/3'
_refine_ls_weighting_scheme calc
_refine_ls_wR_factor_gt 0.2132
_refine_ls_wR_factor_ref 0.2231
_reflns_number_gt 18103
_reflns_number_total 20024
_reflns_threshold_expression >2sigma(I)
_cod_data_source_file ic4021367_si_004.cif
_cod_data_source_block d-2
_cod_original_cell_volume 3212.10(14)
_cod_database_code 4336486

loop_
_symmetry_equiv_pos_as_xyz
'x, y, z'

loop_
_atom_site_label
_atom_site_type_symbol
_atom_site_fract_x
_atom_site_fract_y
_atom_site_fract_z
_atom_site_U_iso_or_equiv
_atom_site_adp_type
_atom_site_occupancy
_atom_site_symmetry_multiplicity
_atom_site_calc_flag
_atom_site_refinement_flags
_atom_site_disorder_assembly
_atom_site_disorder_group
C31 C 0.1597(12) 0.8890(6) 0.5016(3) 0.063(2) Uani 0.603(5) 1 d PDU A 1
H31A H 0.2261 0.9176 0.4653 0.075 Uiso 0.603(5) 1 calc PR A 1
H31B H 0.1156 0.8632 0.4740 0.075 Uiso 0.603(5) 1 calc PR A 1
C32 C 0.0652(7) 0.9538(4) 0.5102(6) 0.0639(19) Uani 0.603(5) 1 d PDU A 1
C33 C -0.0645(9) 0.9597(7) 0.4719(8) 0.068(2) Uani 0.603(5) 1 d PDU A 1
C34 C -0.1288(12) 1.0458(7) 0.4525(11) 0.069(2) Uani 0.603(5) 1 d PDU A 1
H34A H -0.1529 1.0767 0.3941 0.083 Uiso 0.603(5) 1 calc PR A 1
H34B H -0.2053 1.0425 0.4844 0.083 Uiso 0.603(5) 1 calc PR A 1
C35 C -0.0313(11) 1.0872(9) 0.4757(8) 0.064(2) Uani 0.603(5) 1 d PDU A 1
H35A H -0.0418 1.1486 0.4492 0.077 Uiso 0.603(5) 1 calc PR A 1
C36 C -0.0135(18) 1.0439(9) 0.5681(8) 0.066(2) Uani 0.603(5) 1 d PDU A 1
H36A H -0.0961 1.0410 0.5938 0.079 Uiso 0.603(5) 1 calc PR A 1
H36B H 0.0382 1.0743 0.5865 0.079 Uiso 0.603(5) 1 calc PR A 1
C37 C 0.0526(14) 0.9574(10) 0.5915(8) 0.067(2) Uani 0.603(5) 1 d PDU A 1
H37A H 0.0014 0.9152 0.6288 0.080 Uiso 0.603(5) 1 calc PR A 1
H37B H 0.1362 0.9494 0.6178 0.080 Uiso 0.603(5) 1 calc PR A 1
C38 C 0.0881(12) 1.0440(6) 0.4559(7) 0.059(2) Uani 0.603(5) 1 d PDU A 1
C39 C 0.0991(16) 1.0669(12) 0.3645(7) 0.060(3) Uani 0.603(5) 1 d PDU A 1
H39A H 0.1139 1.1245 0.3347 0.090 Uiso 0.603(5) 1 calc PR A 1
H39B H 0.0209 1.0587 0.3438 0.090 Uiso 0.603(5) 1 calc PR A 1
H39C H 0.1695 1.0318 0.3571 0.090 Uiso 0.603(5) 1 calc PR A 1
C40 C 0.2184(14) 1.0554(13) 0.4819(12) 0.062(3) Uani 0.603(5) 1 d PDU A 1
H40A H 0.2367 1.1117 0.4479 0.094 Uiso 0.603(5) 1 calc PR A 1
H40B H 0.2833 1.0166 0.4755 0.094 Uiso 0.603(5) 1 calc PR A 1
H40C H 0.2173 1.0452 0.5389 0.094 Uiso 0.603(5) 1 calc PR A 1
S4 S 0.2347(4) 0.8093(3) 0.5920(3) 0.0519(12) Uani 0.603(5) 1 d PDU A 1
O13 O 0.1332(7) 0.7698(6) 0.6386(6) 0.052(2) Uani 0.603(5) 1 d PDU A 1
O14 O 0.3128(9) 0.7634(5) 0.5593(6) 0.064(3) Uani 0.603(5) 1 d PDU A 1
O15 O 0.2985(9) 0.8548(6) 0.6223(7) 0.073(3) Uani 0.603(5) 1 d PDU A 1
O16 O -0.1085(13) 0.9069(7) 0.4628(9) 0.084(3) Uani 0.603(5) 1 d PDU A 1
C97 C 0.6136(13) 0.7506(14) 0.3937(17) 0.116(3) Uani 0.603(5) 1 d PDU A 1
H97A H 0.6187 0.6916 0.4294 0.174 Uiso 0.603(5) 1 calc PR A 1
H97B H 0.6922 0.7707 0.3989 0.174 Uiso 0.603(5) 1 calc PR A 1
H97C H 0.6004 0.7607 0.3374 0.174 Uiso 0.603(5) 1 calc PR A 1
C98 C 0.5037(11) 0.7956(5) 0.4177(7) 0.114(2) Uani 0.603(5) 1 d PDU A 1
H98A H 0.5223 0.7857 0.4745 0.137 Uiso 0.603(5) 1 calc PR A 1
O17 O 0.3928(13) 0.7563(11) 0.4197(7) 0.116(2) Uani 0.603(5) 1 d PDU A 1
H17C H 0.3498 0.7532 0.4594 0.174 Uiso 0.603(5) 1 calc PR A 1
C44 C 0.3785(8) 0.5385(7) 0.8827(6) 0.059(2) Uani 0.603(5) 1 d PDU A 1
H44A H 0.3471 0.4988 0.9309 0.071 Uiso 0.603(5) 1 calc PR A 1
C45 C 0.3966(11) 0.6318(10) 0.7738(9) 0.069(2) Uani 0.603(5) 1 d PDU A 1
H45A H 0.3751 0.6753 0.7214 0.083 Uiso 0.603(5) 1 calc PR A 1
C46 C 0.5200(13) 0.6004(8) 0.7955(8) 0.064(2) Uani 0.603(5) 1 d PDU A 1
H46A H 0.5960 0.6181 0.7697 0.076 Uiso 0.603(5) 1 calc PR A 1
N3 N 0.3067(6) 0.6016(5) 0.8262(5) 0.0578(16) Uani 0.603(5) 1 d PDU A 1
N4 N 0.4981(7) 0.5372(8) 0.8643(7) 0.057(2) Uani 0.603(5) 1 d PDU A 1
C54 C 0.5972(10) 0.4764(5) 0.8775(6) 0.0611(15) Uani 0.603(5) 1 d PDU A 1
H54A H 0.6338 0.4632 0.9314 0.073 Uiso 0.603(5) 1 calc PR A 1
H54B H 0.6605 0.5043 0.8379 0.073 Uiso 0.603(5) 1 calc PR A 1
C58 C -0.1431(6) -0.2532(5) 0.6535(5) 0.0462(10) Uani 0.603(5) 1 d PDU . 1
H58A H -0.0924 -0.2183 0.6129 0.055 Uiso 0.603(5) 1 calc PR A 1
C59 C -0.2014(7) -0.3508(5) 0.7654(5) 0.0453(12) Uani 0.603(5) 1 d PDU . 1
H59A H -0.1995 -0.3982 0.8162 0.054 Uiso 0.603(5) 1 calc PR A 1
C60 C -0.3071(6) -0.2981(6) 0.7254(6) 0.0456(12) Uani 0.603(5) 1 d PDU . 1
H60A H -0.3907 -0.3013 0.7440 0.055 Uiso 0.603(5) 1 calc PR A 1
N7 N -0.1013(5) -0.3233(4) 0.7197(4) 0.0465(10) Uani 0.603(5) 1 d PDU . 1
N8 N -0.2690(6) -0.2418(6) 0.6557(6) 0.0459(11) Uani 0.603(5) 1 d PDU . 1
C68 C -0.3433(8) -0.1698(4) 0.5979(4) 0.0487(10) Uani 0.603(5) 1 d PDU . 1
H68A H -0.4289 -0.1831 0.5933 0.058 Uiso 0.603(5) 1 calc PR A 1
H68B H -0.3053 -0.1519 0.5441 0.058 Uiso 0.603(5) 1 calc PR A 1
C31' C 0.2518(16) 0.9021(4) 0.5953(10) 0.0694(18) Uani 0.397(5) 1 d PDU A 2
H31C H 0.2259 0.9194 0.6377 0.083 Uiso 0.397(5) 1 calc PR A 2
H31D H 0.3258 0.9302 0.5693 0.083 Uiso 0.397(5) 1 calc PR A 2
C32' C 0.1446(12) 0.9329(5) 0.5311(7) 0.0732(19) Uani 0.397(5) 1 d PDU A 2
C33' C 0.1084(15) 0.8765(8) 0.4952(9) 0.0741(19) Uani 0.397(5) 1 d PDU A 2
C34' C -0.0016(15) 0.9313(9) 0.4379(12) 0.075(2) Uani 0.397(5) 1 d PDU A 2
H34C H -0.0820 0.9098 0.4595 0.090 Uiso 0.397(5) 1 calc PR A 2
H34D H 0.0086 0.9328 0.3838 0.090 Uiso 0.397(5) 1 calc PR A 2
C35' C -0.0013(17) 1.0173(10) 0.4318(11) 0.075(2) Uani 0.397(5) 1 d PDU A 2
H35B H -0.0361 1.0640 0.3798 0.090 Uiso 0.397(5) 1 calc PR A 2
C36' C -0.0645(15) 1.0120(14) 0.5090(12) 0.075(2) Uani 0.397(5) 1 d PDU A 2
H36C H -0.0793 1.0665 0.5087 0.090 Uiso 0.397(5) 1 calc PR A 2
H36D H -0.1454 0.9887 0.5161 0.090 Uiso 0.397(5) 1 calc PR A 2
C37' C 0.0334(19) 0.9542(11) 0.5747(10) 0.074(2) Uani 0.397(5) 1 d PDU A 2
H37C H -0.0025 0.9038 0.6121 0.089 Uiso 0.397(5) 1 calc PR A 2
H37D H 0.0610 0.9815 0.6065 0.089 Uiso 0.397(5) 1 calc PR A 2
C38' C 0.1390(17) 1.0151(6) 0.4528(8) 0.0747(19) Uani 0.397(5) 1 d PDU A 2
C39' C 0.209(2) 1.0308(15) 0.3737(12) 0.077(2) Uani 0.397(5) 1 d PDU A 2
H39D H 0.1937 0.9893 0.3562 0.115 Uiso 0.397(5) 1 calc PR A 2
H39E H 0.2997 1.0276 0.3836 0.115 Uiso 0.397(5) 1 calc PR A 2
H39F H 0.1785 1.0855 0.3312 0.115 Uiso 0.397(5) 1 calc PR A 2
C40' C 0.180(3) 1.0867(14) 0.4665(16) 0.076(2) Uani 0.397(5) 1 d PDU A 2
H40D H 0.1811 1.1352 0.4142 0.113 Uiso 0.397(5) 1 calc PR A 2
H40E H 0.2636 1.0706 0.4927 0.113 Uiso 0.397(5) 1 calc PR A 2
H40F H 0.1195 1.0994 0.5013 0.113 Uiso 0.397(5) 1 calc PR A 2
S4' S 0.3007(6) 0.7945(4) 0.6439(4) 0.0591(15) Uani 0.397(5) 1 d PDU A 2
O13' O 0.1828(8) 0.7633(9) 0.6669(8) 0.0605(18) Uani 0.397(5) 1 d PDU A 2
O14' O 0.3607(12) 0.7819(10) 0.5800(7) 0.060(2) Uani 0.397(5) 1 d PDU A 2
O15' O 0.3813(11) 0.7869(9) 0.7081(6) 0.061(2) Uani 0.397(5) 1 d PDU A 2
O16' O 0.1454(19) 0.8067(8) 0.5104(13) 0.086(4) Uani 0.397(5) 1 d PDU A 2
C98' C 0.5037(11) 0.7956(5) 0.4177(7) 0.114(2) Uani 0.397(5) 1 d PDU A 2
H98B H 0.4190 0.7758 0.4307 0.137 Uiso 0.397(5) 1 calc PR A 2
O17' O 0.5685(10) 0.7766(15) 0.4934(7) 0.115(3) Uani 0.397(5) 1 d PDU A 2
H17D H 0.5156 0.7756 0.5280 0.172 Uiso 0.397(5) 1 calc PR A 2
C97' C 0.578(3) 0.7463(17) 0.3792(14) 0.115(3) Uani 0.397(5) 1 d PDU A 2
H97D H 0.5933 0.6885 0.4190 0.172 Uiso 0.397(5) 1 calc PR A 2
H97E H 0.6592 0.7677 0.3617 0.172 Uiso 0.397(5) 1 calc PR A 2
H97F H 0.5305 0.7512 0.3322 0.172 Uiso 0.397(5) 1 calc PR A 2
C44' C 0.4086(12) 0.5604(12) 0.8137(7) 0.051(2) Uani 0.397(5) 1 d PDU A 2
H44B H 0.4232 0.5565 0.7644 0.061 Uiso 0.397(5) 1 calc PR A 2
C45' C 0.3308(19) 0.5764(14) 0.9049(6) 0.056(2) Uani 0.397(5) 1 d PDU A 2
H45B H 0.2675 0.5872 0.9369 0.067 Uiso 0.397(5) 1 calc PR A 2
C46' C 0.4451(16) 0.5350(13) 0.9408(10) 0.051(2) Uani 0.397(5) 1 d PDU A 2
H46B H 0.4814 0.5189 0.9932 0.061 Uiso 0.397(5) 1 calc PR A 2
N3' N 0.3067(6) 0.6016(5) 0.8262(5) 0.0578(16) Uani 0.397(5) 1 d PDU A 2
N4' N 0.4872(11) 0.5256(11) 0.8774(8) 0.047(2) Uani 0.397(5) 1 d PDU A 2
C54' C 0.5972(10) 0.4764(5) 0.8775(6) 0.0611(15) Uani 0.397(5) 1 d PDU A 2
H54C H 0.6481 0.4663 0.9260 0.073 Uiso 0.397(5) 1 calc PR A 2
H54D H 0.6441 0.5105 0.8299 0.073 Uiso 0.397(5) 1 calc PR A 2
C68' C -0.3433(8) -0.1698(4) 0.5979(4) 0.0487(10) Uani 0.397(5) 1 d PD . 2
H68C H -0.4282 -0.1841 0.5935 0.058 Uiso 0.397(5) 1 calc PR A 2
H68D H -0.3033 -0.1534 0.5449 0.058 Uiso 0.397(5) 1 calc PR A 2
C58' C -0.2023(12) -0.2781(10) 0.7307(6) 0.0462(10) Uani 0.397(5) 1 d PDU . 2
H58B H -0.2228 -0.2748 0.7797 0.055 Uiso 0.397(5) 1 calc PR A 2
C59' C -0.1011(13) -0.3072(10) 0.6409(5) 0.0469(13) Uani 0.397(5) 1 d PDU . 2
H59B H -0.0405 -0.3302 0.6161 0.056 Uiso 0.397(5) 1 calc PR A 2
C60' C -0.2046(13) -0.2512(9) 0.6026(5) 0.0460(14) Uani 0.397(5) 1 d PDU . 2
H60B H -0.2262 -0.2264 0.5463 0.055 Uiso 0.397(5) 1 calc PR A 2
N7' N -0.1013(5) -0.3233(4) 0.7197(4) 0.0465(10) Uani 0.397(5) 1 d PDU . 2
N8' N -0.2685(8) -0.2386(8) 0.6597(6) 0.0455(13) Uani 0.397(5) 1 d PDU . 2
C1 C -0.0682(11) 0.0219(6) 1.0335(4) 0.047(2) Uani 1 1 d DU . .
H1A H 0.0117 0.0339 1.0496 0.056 Uiso 1 1 calc R . .
H1B H -0.1270 0.0732 1.0134 0.056 Uiso 1 1 calc R . .
C2 C -0.1232(10) -0.0421(6) 1.1107(6) 0.0443(17) Uani 1 1 d U . .
C3 C -0.2637(12) -0.0259(8) 1.1089(7) 0.068(3) Uani 1 1 d U . .
C4 C -0.3064(12) -0.0695(8) 1.1945(7) 0.074(3) Uani 1 1 d DU . .
H4A H -0.3492 -0.0306 1.2135 0.089 Uiso 1 1 calc R . .
H4B H -0.3624 -0.1110 1.2004 0.089 Uiso 1 1 calc R . .
C5 C -0.1810(12) -0.1084(8) 1.2375(6) 0.061(2) Uani 1 1 d U . .
H5 H -0.1836 -0.1239 1.2968 0.073 Uiso 1 1 calc R . .
C6 C -0.1347(17) -0.1811(8) 1.2210(8) 0.086(5) Uani 1 1 d . . .
H6A H -0.2015 -0.2167 1.2286 0.103 Uiso 1 1 calc R . .
H6B H -0.0599 -0.2142 1.2557 0.103 Uiso 1 1 calc R . .
C7 C -0.1005(14) -0.1344(7) 1.1282(7) 0.065(3) Uani 1 1 d U . .
H7A H -0.0117 -0.1503 1.1199 0.078 Uiso 1 1 calc R . .
H7B H -0.1560 -0.1457 1.0931 0.078 Uiso 1 1 calc R . .
C8 C -0.0908(12) -0.0449(7) 1.1940(6) 0.061(2) Uani 1 1 d U . .
C9 C -0.1324(15) 0.0371(8) 1.1956(8) 0.080(3) Uani 1 1 d DU . .
H9A H -0.1234 0.0305 1.2511 0.119 Uiso 1 1 calc R . .
H9B H -0.2207 0.0551 1.1768 0.119 Uiso 1 1 calc R . .
H9C H -0.0799 0.0784 1.1599 0.119 Uiso 1 1 calc R . .
C10 C 0.0403(15) -0.0689(11) 1.2229(10) 0.095(4) Uani 1 1 d U . .
H10A H 0.0446 -0.0899 1.2820 0.143 Uiso 1 1 calc R . .
H10B H 0.0869 -0.0211 1.1978 0.143 Uiso 1 1 calc R . .
H10C H 0.0775 -0.1118 1.2083 0.143 Uiso 1 1 calc R . .
C11 C 0.2651(15) 0.2707(9) 0.4895(5) 0.077(3) Uani 1 1 d DU . .
H11A H 0.3090 0.2159 0.5011 0.092 Uiso 1 1 calc R . .
H11B H 0.1754 0.2701 0.4779 0.092 Uiso 1 1 calc R . .
C12 C 0.3164(19) 0.3312(12) 0.4142(12) 0.102(3) Uani 1 1 d DU . .
C13 C 0.2383(19) 0.3577(11) 0.3418(15) 0.132(3) Uani 1 1 d DU . .
C14 C 0.301(2) 0.3886(12) 0.2677(14) 0.136(4) Uani 1 1 d DU . .
H14A H 0.3084 0.3492 0.2441 0.164 Uiso 1 1 calc R . .
H14B H 0.2566 0.4417 0.2278 0.164 Uiso 1 1 calc R . .
C15 C 0.417(2) 0.3980(15) 0.2916(14) 0.122(3) Uani 1 1 d U . .
H15 H 0.4849 0.4064 0.2515 0.146 Uiso 1 1 calc R . .
C16 C 0.396(2) 0.4581(14) 0.3215(14) 0.126(4) Uani 1 1 d U . .
H16A H 0.3304 0.5027 0.2883 0.151 Uiso 1 1 calc R . .
H16B H 0.4748 0.4822 0.3209 0.151 Uiso 1 1 calc R . .
C17 C 0.355(2) 0.4122(12) 0.4067(13) 0.113(3) Uani 1 1 d U . .
H17A H 0.2829 0.4444 0.4177 0.136 Uiso 1 1 calc R . .
H17B H 0.4247 0.4014 0.4460 0.136 Uiso 1 1 calc R . .
C18 C 0.434(2) 0.3115(13) 0.3731(13) 0.117(3) Uani 1 1 d U . .
C19 C 0.416(2) 0.2262(12) 0.3643(14) 0.140(5) Uani 1 1 d DU . .
H19A H 0.4963 0.2046 0.3506 0.211 Uiso 1 1 calc R . .
H19B H 0.3526 0.2391 0.3214 0.211 Uiso 1 1 calc R . .
H19C H 0.3885 0.1849 0.4158 0.211 Uiso 1 1 calc R . .
C20 C 0.546(2) 0.2856(15) 0.4146(15) 0.139(5) Uani 1 1 d U . .
H20A H 0.6123 0.2793 0.3793 0.209 Uiso 1 1 calc R . .
H20B H 0.5419 0.2328 0.4620 0.209 Uiso 1 1 calc R . .
H20C H 0.5665 0.3261 0.4324 0.209 Uiso 1 1 calc R . .
C21 C 0.0077(15) 0.3808(6) 1.0155(7) 0.099(3) Uani 1 1 d DU A .
H21A H 0.0369 0.3891 1.0616 0.119 Uiso 1 1 calc R . .
H21B H -0.0713 0.3553 1.0319 0.119 Uiso 1 1 calc R . .
C22 C 0.0990(14) 0.3200(8) 1.0088(8) 0.075(2) Uani 1 1 d U . .
C23 C 0.0427(13) 0.2408(9) 1.0264(8) 0.072(2) Uani 1 1 d U . .
C24 C 0.1503(14) 0.1753(9) 1.0495(9) 0.085(3) Uani 1 1 d DU . .
H24A H 0.1548 0.1500 1.0118 0.102 Uiso 1 1 calc R . .
H24B H 0.1418 0.1321 1.1053 0.102 Uiso 1 1 calc R . .
C25 C 0.2653(16) 0.2165(10) 1.0446(10) 0.093(3) Uani 1 1 d U . .
H25 H 0.3423 0.1801 1.0752 0.111 Uiso 1 1 calc R . .
C26 C 0.2789(16) 0.2703(10) 0.9523(10) 0.092(3) Uani 1 1 d U . .
H26A H 0.3620 0.2911 0.9414 0.110 Uiso 1 1 calc R . .
H26B H 0.2693 0.2385 0.9216 0.110 Uiso 1 1 calc R . .
C27 C 0.1822(16) 0.3347(10) 0.9313(9) 0.091(3) Uani 1 1 d U . .
H27A H 0.1288 0.3376 0.8866 0.109 Uiso 1 1 calc R . .
H27B H 0.2180 0.3874 0.9124 0.109 Uiso 1 1 calc R . .
C28 C 0.2116(15) 0.2827(10) 1.0710(9) 0.088(3) Uani 1 1 d U . .
C29 C 0.1597(18) 0.2475(11) 1.1601(9) 0.103(4) Uani 1 1 d DU . .
H29A H 0.2305 0.2284 1.1996 0.155 Uiso 1 1 calc R . .
H29B H 0.1124 0.2016 1.1695 0.155 Uiso 1 1 calc R . .
H29C H 0.1043 0.2908 1.1661 0.155 Uiso 1 1 calc R . .
C30 C 0.313(2) 0.3360(13) 1.0664(12) 0.113(5) Uani 1 1 d U . .
H30A H 0.3744 0.3354 1.0263 0.170 Uiso 1 1 calc R . .
H30B H 0.3563 0.3145 1.1197 0.170 Uiso 1 1 calc R . .
H30C H 0.2750 0.3925 1.0505 0.170 Uiso 1 1 calc R . .
C41 C 0.3898(10) 0.1696(6) 0.8100(6) 0.043(2) Uani 1 1 d U . .
H41 H 0.3990 0.2106 0.7563 0.052 Uiso 1 1 calc R . .
C42 C 0.3144(12) 0.0775(8) 0.9212(7) 0.061(2) Uani 1 1 d U . .
H42 H 0.2583 0.0420 0.9563 0.073 Uiso 1 1 calc R . .
C43 C 0.4284(11) 0.0848(6) 0.9420(6) 0.059(2) Uani 1 1 d DU . .
H43 H 0.4674 0.0577 0.9947 0.071 Uiso 1 1 calc R . .
C47 C 0.6023(7) 0.1691(6) 0.8654(6) 0.0510(18) Uani 1 1 d DU . .
H47A H 0.6393 0.1745 0.8138 0.061 Uiso 1 1 calc R . .
H47B H 0.6586 0.1277 0.9103 0.061 Uiso 1 1 calc R . .
C48 C 0.5971(8) 0.2511(7) 0.8681(7) 0.0474(15) Uani 1 1 d DU A .
C49 C 0.5462(10) 0.3202(7) 0.8096(7) 0.0562(17) Uani 1 1 d DU . .
H49 H 0.5071 0.3179 0.7649 0.067 Uiso 1 1 calc R . .
C50 C 0.5458(10) 0.3946(7) 0.8085(7) 0.0583(17) Uani 1 1 d DU A .
H50 H 0.5113 0.4435 0.7634 0.070 Uiso 1 1 calc R . .
C51 C 0.5984(10) 0.3965(5) 0.8766(7) 0.0564(15) Uani 1 1 d DU . .
C52 C 0.6450(12) 0.3237(7) 0.9454(8) 0.0500(17) Uani 1 1 d DU A .
H52 H 0.6720 0.3249 0.9936 0.060 Uiso 1 1 calc R . .
C53 C 0.6497(11) 0.2493(7) 0.9395(7) 0.0468(16) Uani 1 1 d DU . .
H53 H 0.6870 0.1992 0.9820 0.056 Uiso 1 1 calc R A .
C55 C -0.1638(12) 0.1116(8) 0.7246(8) 0.0588(14) Uani 1 1 d U . .
H55 H -0.1617 0.0683 0.7781 0.071 Uiso 1 1 calc R . .
C56 C -0.1128(12) 0.2094(8) 0.6207(8) 0.0617(14) Uani 1 1 d U . .
H56 H -0.0657 0.2502 0.5833 0.074 Uiso 1 1 calc R . .
C57 C -0.2318(12) 0.2037(7) 0.6073(7) 0.0619(14) Uani 1 1 d U . .
H57 H -0.2833 0.2382 0.5605 0.074 Uiso 1 1 calc R . .
C61 C -0.3878(11) 0.1012(7) 0.6886(7) 0.0534(13) Uani 1 1 d U . .
H61A H -0.4074 0.0790 0.7468 0.064 Uiso 1 1 calc R . .
H61B H -0.4574 0.1436 0.6568 0.064 Uiso 1 1 calc R . .
C62 C -0.3738(11) 0.0334(7) 0.6628(7) 0.0513(11) Uani 1 1 d DU A .
C63 C -0.4272(12) 0.0354(8) 0.5959(7) 0.0503(11) Uani 1 1 d DU . .
H63 H -0.4717 0.0856 0.5580 0.060 Uiso 1 1 calc R . .
C64 C -0.4207(13) -0.0286(7) 0.5805(8) 0.0505(11) Uani 1 1 d DU A .
H64 H -0.4703 -0.0220 0.5354 0.061 Uiso 1 1 calc R . .
C65 C -0.3523(10) -0.1022(5) 0.6210(6) 0.0505(10) Uani 1 1 d DU . .
C66 C -0.2862(9) -0.1174(6) 0.6944(6) 0.0522(10) Uani 1 1 d DU A .
H66 H -0.2371 -0.1681 0.7271 0.063 Uiso 1 1 calc R . .
C67 C -0.3020(9) -0.0437(7) 0.7155(7) 0.0523(11) Uani 1 1 d DU . .
H67 H -0.2637 -0.0495 0.7641 0.063 Uiso 1 1 calc R A .
C69 C 0.0042(9) 0.3368(6) 0.7053(7) 0.044(2) Uani 1 1 d . . .
H69 H 0.0464 0.3536 0.6556 0.053 Uiso 1 1 calc R . .
C70 C -0.0566(11) 0.2645(8) 0.8250(7) 0.050(3) Uani 1 1 d . . .
H70 H -0.0646 0.2200 0.8769 0.060 Uiso 1 1 calc R . .
C71 C -0.1192(13) 0.3411(7) 0.7980(7) 0.060(3) Uani 1 1 d . . .
H71 H -0.1801 0.3595 0.8264 0.072 Uiso 1 1 calc R . .
C72 C -0.7705(9) 0.5884(7) 0.6283(6) 0.044(2) Uani 1 1 d . . .
H72 H -0.7605 0.6439 0.5932 0.053 Uiso 1 1 calc R . .
C73 C -0.8276(10) 0.4847(7) 0.7237(8) 0.051(3) Uani 1 1 d . . .
H73 H -0.8661 0.4496 0.7716 0.061 Uiso 1 1 calc R . .
C74 C -0.7628(11) 0.4592(8) 0.6752(8) 0.057(3) Uani 1 1 d . . .
H74 H -0.7457 0.4045 0.6818 0.068 Uiso 1 1 calc R . .
C75 C -0.1212(12) 0.4732(7) 0.6687(9) 0.064(3) Uani 1 1 d . . .
H75A H -0.0658 0.4921 0.6217 0.077 Uiso 1 1 calc R . .
H75B H -0.1133 0.5070 0.6976 0.077 Uiso 1 1 calc R . .
C76 C -0.2551(11) 0.4854(7) 0.6389(8) 0.055(3) Uani 1 1 d . . .
C77 C -0.3107(13) 0.4289(9) 0.6223(9) 0.066(4) Uani 1 1 d . . .
H77 H -0.2632 0.3778 0.6333 0.080 Uiso 1 1 calc R . .
C78 C -0.4294(14) 0.4440(10) 0.5912(10) 0.071(4) Uani 1 1 d . . .
H78 H -0.4632 0.4047 0.5792 0.086 Uiso 1 1 calc R . .
C79 C -0.5019(9) 0.5180(7) 0.5767(6) 0.042(2) Uani 1 1 d . . .
C80 C -0.4540(11) 0.5742(7) 0.5919(7) 0.051(3) Uani 1 1 d . . .
H80 H -0.5043 0.6240 0.5827 0.062 Uiso 1 1 calc R . .
C81 C -0.3216(11) 0.5585(7) 0.6233(8) 0.054(3) Uani 1 1 d . . .
H81 H -0.2848 0.5987 0.6322 0.065 Uiso 1 1 calc R . .
C82 C -0.6390(11) 0.5332(11) 0.5496(7) 0.073(4) Uani 1 1 d . . .
H82A H -0.6552 0.5882 0.5029 0.087 Uiso 1 1 calc R . .
H82B H -0.6559 0.4921 0.5310 0.087 Uiso 1 1 calc R . .
C83 C 0.2179(10) -0.0485(6) 0.8260(7) 0.044(2) Uani 1 1 d . . .
H83 H 0.1744 -0.0632 0.8751 0.053 Uiso 1 1 calc R . .
C84 C 0.2840(12) 0.0221(7) 0.7048(7) 0.053(3) Uani 1 1 d . . .
H84 H 0.2937 0.0659 0.6529 0.063 Uiso 1 1 calc R . .
C85 C 0.3438(13) -0.0545(8) 0.7339(9) 0.069(4) Uani 1 1 d . . .
H85 H 0.4055 -0.0741 0.7069 0.083 Uiso 1 1 calc R . .
C86 C 0.9928(11) -0.3071(6) 0.9021(8) 0.053(3) Uani 1 1 d . . .
H86 H 0.9800 -0.3625 0.9359 0.063 Uiso 1 1 calc R . .
C87 C 1.0515(11) -0.1977(6) 0.8035(6) 0.043(2) Uani 1 1 d . . .
H87 H 1.0909 -0.1638 0.7555 0.051 Uiso 1 1 calc R . .
C88 C 0.9819(11) -0.1715(7) 0.8517(7) 0.050(3) Uani 1 1 d . . .
H88 H 0.9612 -0.1162 0.8424 0.060 Uiso 1 1 calc R . .
C89 C 0.3413(11) -0.1868(7) 0.8659(7) 0.054(2) Uani 1 1 d U . .
H89A H 0.3317 -0.2212 0.8379 0.065 Uiso 1 1 calc R . .
H89B H 0.2873 -0.2051 0.9136 0.065 Uiso 1 1 calc R . .
C90 C 0.4781(11) -0.1986(7) 0.8941(7) 0.048(2) Uani 1 1 d U . .
C91 C 0.5582(11) -0.2712(6) 0.9059(7) 0.048(3) Uani 1 1 d . . .
H91 H 0.5274 -0.3101 0.8920 0.058 Uiso 1 1 calc R . .
C92 C 0.6710(12) -0.2848(7) 0.9349(7) 0.054(3) Uani 1 1 d . . .
H92 H 0.7181 -0.3363 0.9470 0.065 Uiso 1 1 calc R . .
C93 C 0.7311(13) -0.2245(7) 0.9504(7) 0.054(3) Uani 1 1 d . . .
C94 C 0.6536(11) -0.1558(7) 0.9387(7) 0.048(3) Uani 1 1 d . . .
H94 H 0.6860 -0.1155 0.9497 0.058 Uiso 1 1 calc R . .
C95 C 0.5283(11) -0.1417(6) 0.9112(8) 0.054(3) Uani 1 1 d . . .
H95 H 0.4777 -0.0927 0.9042 0.065 Uiso 1 1 calc R . .
C96 C 0.8646(12) -0.2413(7) 0.9807(7) 0.053(3) Uani 1 1 d . . .
H96A H 0.8834 -0.1990 0.9971 0.064 Uiso 1 1 calc R . .
H96B H 0.8785 -0.2956 1.0286 0.064 Uiso 1 1 calc R . .
C99 C 0.4837(11) 0.8891(5) 0.3653(6) 0.115(2) Uani 1 1 d GDU . .
C100 C 0.3920(11) 0.9265(7) 0.3033(8) 0.115(2) Uani 1 1 d GDU A .
H100 H 0.3394 0.8941 0.2921 0.139 Uiso 1 1 calc R . .
C101 C 0.3773(11) 1.0112(7) 0.2576(7) 0.116(2) Uani 1 1 d GDU A .
H101 H 0.3146 1.0368 0.2152 0.139 Uiso 1 1 calc R . .
C102 C 0.4542(13) 1.0587(5) 0.2739(7) 0.116(2) Uani 1 1 d GDU A .
H102 H 0.4441 1.1166 0.2427 0.139 Uiso 1 1 calc R . .
C103 C 0.5459(12) 1.0213(7) 0.3360(8) 0.116(2) Uani 1 1 d GDU A .
H103 H 0.5985 1.0537 0.3471 0.139 Uiso 1 1 calc R . .
C104 C 0.5606(11) 0.9365(7) 0.3817(7) 0.115(2) Uani 1 1 d GU A .
H104 H 0.6232 0.9109 0.4241 0.138 Uiso 1 1 calc R . .
C105 C 0.714(3) 0.5338(13) 0.1966(17) 0.225(5) Uani 1 1 d DU . .
H10D H 0.7337 0.5868 0.1913 0.337 Uiso 1 1 calc R . .
H10E H 0.6875 0.5009 0.2519 0.337 Uiso 1 1 calc R . .
H10F H 0.6455 0.5428 0.1579 0.337 Uiso 1 1 calc R . .
C106 C 0.8306(17) 0.4882(10) 0.1792(12) 0.224(5) Uani 1 1 d DU . .
H10G H 0.9069 0.4821 0.2128 0.268 Uiso 1 1 calc R . .
C107 C 0.7913(17) 0.4061(10) 0.1894(9) 0.223(5) Uani 1 1 d GDU . .
C108 C 0.6897(19) 0.4052(12) 0.1440(12) 0.223(5) Uani 1 1 d GDU . .
H108 H 0.6443 0.4554 0.1067 0.268 Uiso 1 1 calc R . .
C109 C 0.655(2) 0.3309(15) 0.1533(15) 0.223(5) Uani 1 1 d GDU . .
H109 H 0.5854 0.3303 0.1223 0.268 Uiso 1 1 calc R . .
C110 C 0.721(2) 0.2574(12) 0.2079(15) 0.224(5) Uani 1 1 d GDU . .
H110 H 0.6974 0.2067 0.2143 0.268 Uiso 1 1 calc R . .
C111 C 0.823(2) 0.2583(10) 0.2533(14) 0.224(5) Uani 1 1 d GDU . .
H111 H 0.8683 0.2082 0.2906 0.268 Uiso 1 1 calc R . .
C112 C 0.8578(19) 0.3327(11) 0.2440(12) 0.224(5) Uani 1 1 d GDU . .
H112 H 0.9272 0.3333 0.2750 0.268 Uiso 1 1 calc R . .
C113 C 0.7884(17) 0.5377(15) 0.4114(14) 0.168(3) Uani 1 1 d DU . .
H11C H 0.7474 0.4911 0.4151 0.252 Uiso 1 1 calc R . .
H11D H 0.7663 0.5850 0.3588 0.252 Uiso 1 1 calc R . .
H11E H 0.7600 0.5517 0.4550 0.252 Uiso 1 1 calc R . .
C114 C 0.9312(15) 0.5146(9) 0.4196(10) 0.169(3) Uani 1 1 d DU . .
H114 H 0.9608 0.4988 0.3762 0.203 Uiso 1 1 calc R . .
C115 C 0.9977(13) 0.5869(8) 0.4144(8) 0.169(3) Uani 1 1 d GDU . .
C116 C 1.0970(14) 0.6123(10) 0.3626(9) 0.170(3) Uani 1 1 d GDU . .
H116 H 1.1237 0.5851 0.3305 0.204 Uiso 1 1 calc R . .
C117 C 1.1573(15) 0.6774(10) 0.3580(10) 0.170(3) Uani 1 1 d GDU . .
H117 H 1.2251 0.6948 0.3226 0.204 Uiso 1 1 calc R . .
C118 C 1.1182(17) 0.7171(9) 0.4050(11) 0.170(3) Uani 1 1 d GDU . .
H118 H 1.1594 0.7617 0.4018 0.204 Uiso 1 1 calc R . .
C119 C 1.0190(18) 0.6918(11) 0.4567(11) 0.170(3) Uani 1 1 d GDU . .
H119 H 0.9923 0.7189 0.4889 0.204 Uiso 1 1 calc R . .
C120 C 0.9587(14) 0.6266(11) 0.4614(9) 0.169(3) Uani 1 1 d GDU . .
H120 H 0.8909 0.6093 0.4968 0.203 Uiso 1 1 calc R . .
C121 C 0.423(3) 0.782(3) 0.171(2) 0.283(6) Uani 1 1 d DU . .
H12A H 0.4516 0.8273 0.1777 0.424 Uiso 1 1 calc R . .
H12B H 0.4954 0.7443 0.1706 0.424 Uiso 1 1 calc R . .
H12C H 0.3686 0.7525 0.2152 0.424 Uiso 1 1 calc R . .
C122 C 0.348(3) 0.8161(16) 0.0900(17) 0.282(6) Uani 1 1 d DU . .
H122 H 0.3964 0.8487 0.0415 0.339 Uiso 1 1 calc R . .
C123 C 0.315(2) 0.7349(14) 0.0938(11) 0.282(6) Uani 1 1 d GDU . .
C124 C 0.411(2) 0.6771(16) 0.0930(16) 0.282(6) Uani 1 1 d GDU . .
H124 H 0.4960 0.6877 0.0905 0.339 Uiso 1 1 calc R . .
C125 C 0.382(3) 0.6039(15) 0.0958(17) 0.282(6) Uani 1 1 d GDU . .
H125 H 0.4473 0.5645 0.0952 0.339 Uiso 1 1 calc R . .
C126 C 0.257(4) 0.5884(16) 0.0995(15) 0.282(6) Uani 1 1 d GDU . .
H126 H 0.2375 0.5384 0.1014 0.339 Uiso 1 1 calc R . .
C127 C 0.162(3) 0.646(2) 0.1003(18) 0.282(6) Uani 1 1 d GDU . .
H127 H 0.0763 0.6355 0.1028 0.339 Uiso 1 1 calc R . .
C128 C 0.190(2) 0.7194(18) 0.0975(16) 0.282(6) Uani 1 1 d GDU . .
H128 H 0.1250 0.7588 0.0980 0.339 Uiso 1 1 calc R . .
Cd1 Cd 0.1109(2) 0.14375(13) 0.76428(12) 0.03404(15) Uani 1 1 d D . .
Cd2 Cd 0.1095(2) 0.63987(14) 0.76754(13) 0.03946(16) Uani 1 1 d . . .
N1 N 0.2897(8) 0.1323(5) 0.8370(5) 0.0381(16) Uani 1 1 d U . .
N2 N 0.4798(7) 0.1399(5) 0.8718(5) 0.051(2) Uani 1 1 d DU . .
N5 N -0.0677(11) 0.1523(6) 0.6914(6) 0.0588(14) Uani 1 1 d U . .
N6 N -0.2649(10) 0.1385(6) 0.6741(6) 0.0595(14) Uani 1 1 d U . .
N9 N 0.0193(8) 0.2615(5) 0.7662(5) 0.0405(19) Uani 1 1 d . . .
N10 N -0.0793(8) 0.3856(5) 0.7242(7) 0.052(2) Uani 1 1 d . . .
N11 N -0.8318(8) 0.5662(5) 0.6967(5) 0.0357(18) Uani 1 1 d . . .
N12 N -0.7261(8) 0.5287(7) 0.6137(6) 0.053(3) Uani 1 1 d . . .
N13 N 0.2053(8) 0.0254(5) 0.7644(5) 0.0360(18) Uani 1 1 d U . .
N14 N 0.2995(9) -0.0997(5) 0.8102(6) 0.0486(19) Uani 1 1 d U . .
N15 N 1.0553(8) -0.2828(5) 0.8362(5) 0.043(2) Uani 1 1 d . . .
N16 N 0.9467(9) -0.2403(5) 0.9167(5) 0.045(2) Uani 1 1 d . . .
O1 O 0.0159(9) 0.0692(5) 0.8920(5) 0.066(2) Uani 1 1 d U . .
O2 O -0.1540(12) -0.0133(7) 0.9241(6) 0.090(3) Uani 1 1 d U . .
O3 O 0.0459(12) -0.0764(6) 0.9788(7) 0.095(3) Uani 1 1 d U . .
O4 O -0.3321(9) 0.0329(6) 1.0513(5) 0.089(3) Uani 1 1 d U . .
O5 O 0.2116(9) 0.2152(5) 0.6381(5) 0.063(2) Uani 1 1 d U . .
O6 O 0.4018(10) 0.2815(8) 0.6062(6) 0.090(3) Uani 1 1 d U . .
O7 O 0.2057(12) 0.3626(6) 0.5589(6) 0.085(3) Uani 1 1 d U . .
O8 O 0.1304(19) 0.3479(12) 0.3579(12) 0.176(5) Uani 1 1 d DU . .
O9 O 0.0561(10) 0.5235(6) 0.8842(6) 0.087(3) Uani 1 1 d U A .
O10 O -0.1356(12) 0.5246(6) 0.9536(7) 0.099(3) Uani 1 1 d U A .
O11 O -0.1027(13) 0.4578(8) 0.8721(9) 0.117(3) Uani 1 1 d U A .
O12 O -0.0657(10) 0.2299(7) 1.0287(6) 0.092(3) Uani 1 1 d U . .
O18 O 0.848(2) 0.5292(16) 0.0926(13) 0.222(5) Uani 1 1 d DU . .
H18A H 0.8282 0.4998 0.0714 0.333 Uiso 1 1 calc R . .
O19 O 0.9590(16) 0.4458(10) 0.4988(10) 0.169(3) Uani 1 1 d DU . .
H19D H 1.0365 0.4296 0.5039 0.254 Uiso 1 1 calc R . .
O20 O 0.231(3) 0.8601(19) 0.0981(18) 0.282(6) Uani 1 1 d DU . .
H20D H 0.1832 0.8728 0.0577 0.423 Uiso 1 1 calc R . .
S1 S -0.0375(4) -0.0021(2) 0.9508(2) 0.0593(9) Uani 1 1 d DU . .
S2 S 0.2733(4) 0.2829(2) 0.57983(19) 0.0521(7) Uani 1 1 d DU . .
S3 S -0.0339(5) 0.4802(2) 0.9345(3) 0.0949(15) Uani 1 1 d DU . .

loop_
_atom_site_aniso_label
_atom_site_aniso_U_11
_atom_site_aniso_U_22
_atom_site_aniso_U_33
_atom_site_aniso_U_23
_atom_site_aniso_U_13
_atom_site_aniso_U_12
C31 0.064(4) 0.058(3) 0.065(3) -0.025(3) 0.011(3) -0.010(3)
C32 0.064(3) 0.061(3) 0.065(3) -0.027(2) 0.007(2) -0.008(2)
C33 0.066(3) 0.067(3) 0.069(3) -0.028(3) 0.005(3) -0.012(2)
C34 0.063(3) 0.069(3) 0.067(3) -0.023(3) 0.005(3) -0.008(3)
C35 0.063(3) 0.064(3) 0.064(3) -0.028(2) 0.007(3) -0.005(2)
C36 0.067(4) 0.065(3) 0.064(3) -0.029(3) 0.008(3) -0.004(3)
C37 0.068(4) 0.065(3) 0.066(3) -0.029(2) 0.007(3) -0.006(3)
C38 0.060(3) 0.059(3) 0.061(3) -0.029(2) 0.005(3) -0.005(2)
C39 0.061(5) 0.060(5) 0.059(3) -0.027(3) 0.004(3) -0.009(4)
C40 0.061(4) 0.060(5) 0.061(5) -0.023(4) -0.001(4) -0.006(3)
S4 0.061(2) 0.036(2) 0.061(2) -0.0231(16) 0.0290(18) -0.0150(16)
O13 0.054(3) 0.048(3) 0.055(3) -0.021(3) 0.014(3) -0.014(3)
O14 0.070(4) 0.057(4) 0.068(4) -0.030(3) 0.021(3) -0.006(3)
O15 0.073(4) 0.063(4) 0.089(4) -0.036(3) 0.002(3) -0.017(3)
O16 0.087(5) 0.083(4) 0.088(5) -0.039(4) 0.001(4) -0.022(4)
C97 0.116(3) 0.115(3) 0.115(3) -0.0513(19) 0.0052(18) -0.0127(17)
C98 0.114(2) 0.115(2) 0.114(2) -0.0508(12) 0.0046(10) -0.0132(9)
O17 0.115(3) 0.115(3) 0.116(3) -0.0512(16) 0.0035(14) -0.0136(14)
C44 0.055(3) 0.059(3) 0.065(3) -0.029(2) 0.003(2) -0.007(2)
C45 0.068(3) 0.067(3) 0.070(3) -0.028(2) -0.002(3) -0.007(3)
C46 0.061(3) 0.063(3) 0.066(3) -0.027(2) 0.004(3) -0.010(3)
N3 0.054(2) 0.057(2) 0.066(2) -0.0322(18) -0.0007(18) -0.0029(18)
N4 0.053(3) 0.055(3) 0.065(3) -0.030(2) 0.002(2) -0.005(2)
C54 0.057(2) 0.056(2) 0.070(2) -0.0291(18) -0.001(2) -0.0015(19)
C58 0.0454(12) 0.0462(13) 0.0469(12) -0.0206(8) 0.0018(8) -0.0055(8)
C59 0.0450(15) 0.0453(15) 0.0460(14) -0.0209(10) 0.0018(11) -0.0050(11)
C60 0.0450(14) 0.0455(15) 0.0464(15) -0.0206(10) 0.0016(11) -0.0057(11)
N7 0.0460(12) 0.0461(12) 0.0474(12) -0.0210(8) 0.0016(8) -0.0046(8)
N8 0.0449(13) 0.0461(12) 0.0471(13) -0.0209(9) 0.0019(10) -0.0061(10)
C68 0.0478(14) 0.0485(12) 0.0489(13) -0.0210(9) 0.0012(11) -0.0052(10)
C31' 0.071(2) 0.0648(19) 0.072(2) -0.0303(14) 0.0027(13) -0.0073(13)
C32' 0.073(2) 0.072(2) 0.073(2) -0.0316(12) 0.0014(10) -0.0072(10)
C33' 0.074(2) 0.074(2) 0.074(2) -0.0329(13) 0.0015(12) -0.0085(12)
C34' 0.074(2) 0.075(2) 0.074(2) -0.0328(14) 0.0016(12) -0.0089(12)
C35' 0.074(2) 0.075(2) 0.075(2) -0.0322(13) 0.0014(11) -0.0085(11)
C36' 0.074(2) 0.075(2) 0.075(2) -0.0324(14) 0.0018(13) -0.0079(13)
C37' 0.073(2) 0.073(2) 0.075(2) -0.0326(14) 0.0020(12) -0.0077(13)
C38' 0.074(2) 0.074(2) 0.074(2) -0.0316(13) 0.0016(11) -0.0086(12)
C39' 0.077(3) 0.077(3) 0.076(3) -0.0330(17) 0.0035(18) -0.0093(19)
C40' 0.075(3) 0.075(3) 0.076(3) -0.0324(18) 0.0025(18) -0.0100(18)
S4' 0.0553(19) 0.0596(18) 0.0615(19) -0.0259(13) 0.0073(12) -0.0092(12)
O13' 0.057(2) 0.062(2) 0.061(2) -0.0260(15) 0.0051(14) -0.0075(14)
O14' 0.058(3) 0.062(3) 0.060(2) -0.0255(18) 0.0044(16) -0.0091(17)
O15' 0.061(2) 0.062(3) 0.063(2) -0.0283(16) 0.0047(16) -0.0090(16)
O16' 0.089(6) 0.080(4) 0.091(6) -0.040(4) 0.003(4) -0.007(4)
C98' 0.114(2) 0.115(2) 0.114(2) -0.0508(12) 0.0046(10) -0.0132(9)
O17' 0.116(3) 0.114(3) 0.115(3) -0.051(2) 0.0037(17) -0.015(2)
C97' 0.115(3) 0.115(3) 0.115(3) -0.051(2) 0.0047(19) -0.0132(18)
C44' 0.046(3) 0.051(4) 0.059(3) -0.027(3) 0.003(3) -0.007(3)
C45' 0.051(4) 0.052(4) 0.061(3) -0.024(3) 0.003(3) -0.001(3)
C46' 0.047(4) 0.048(4) 0.057(3) -0.023(3) 0.002(3) -0.006(3)
N3' 0.054(2) 0.057(2) 0.066(2) -0.0322(18) -0.0007(18) -0.0029(18)
N4' 0.044(3) 0.044(3) 0.059(3) -0.026(3) 0.003(3) -0.009(3)
C54' 0.057(2) 0.056(2) 0.070(2) -0.0291(18) -0.001(2) -0.0015(19)
C68' 0.0478(14) 0.0485(12) 0.0489(13) -0.0210(9) 0.0012(11) -0.0052(10)
C58' 0.0454(12) 0.0462(13) 0.0469(12) -0.0206(8) 0.0018(8) -0.0055(8)
C59' 0.0458(17) 0.0464(17) 0.0477(15) -0.0205(12) 0.0024(13) -0.0043(13)
C60' 0.0453(18) 0.0456(18) 0.0468(15) -0.0207(13) 0.0022(13) -0.0048(14)
N7' 0.0460(12) 0.0461(12) 0.0474(12) -0.0210(8) 0.0016(8) -0.0046(8)
N8' 0.0444(16) 0.0452(17) 0.0469(16) -0.0205(12) 0.0024(12) -0.0054(12)
C1 0.064(5) 0.040(4) 0.046(4) -0.026(3) 0.024(4) -0.019(4)
C2 0.061(4) 0.043(3) 0.036(3) -0.023(3) 0.017(3) -0.012(3)
C3 0.057(4) 0.079(5) 0.049(4) -0.012(4) 0.005(3) -0.004(4)
C4 0.066(4) 0.081(5) 0.055(4) -0.012(4) 0.023(4) -0.004(4)
C5 0.071(5) 0.070(5) 0.031(3) -0.014(3) 0.014(3) -0.006(4)
C6 0.123(13) 0.061(7) 0.054(7) -0.008(6) 0.045(7) -0.023(8)
C7 0.090(6) 0.045(4) 0.057(5) -0.020(4) 0.029(5) -0.016(4)
C8 0.078(4) 0.063(4) 0.036(3) -0.017(3) 0.000(3) -0.003(4)
C9 0.109(7) 0.084(6) 0.059(5) -0.045(5) -0.001(5) -0.005(5)
C10 0.086(6) 0.106(8) 0.083(7) -0.032(6) -0.021(5) -0.012(5)
C11 0.080(3) 0.078(3) 0.077(3) -0.039(2) 0.0039(18) -0.0088(19)
C12 0.106(3) 0.102(3) 0.101(3) -0.047(2) 0.0082(19) -0.0114(19)
C13 0.131(4) 0.132(4) 0.130(4) -0.056(2) 0.003(2) -0.015(2)
C14 0.136(4) 0.136(4) 0.135(4) -0.059(2) 0.003(2) -0.016(2)
C15 0.124(4) 0.122(4) 0.119(4) -0.054(2) 0.007(2) -0.014(2)
C16 0.133(7) 0.114(5) 0.123(6) -0.046(4) 0.025(5) -0.024(5)
C17 0.121(6) 0.102(5) 0.114(6) -0.044(4) 0.023(5) -0.023(5)
C18 0.115(5) 0.120(5) 0.111(5) -0.048(4) 0.022(4) -0.012(5)
C19 0.155(10) 0.132(7) 0.139(9) -0.069(7) 0.023(8) -0.003(7)
C20 0.119(7) 0.143(9) 0.138(9) -0.049(7) 0.016(7) -0.011(7)
C21 0.099(6) 0.078(5) 0.092(6) -0.016(4) 0.041(5) -0.011(5)
C22 0.082(4) 0.072(4) 0.069(4) -0.027(4) 0.024(4) -0.023(3)
C23 0.072(4) 0.077(5) 0.065(5) -0.027(4) 0.006(4) -0.021(4)
C24 0.080(5) 0.084(5) 0.089(5) -0.036(4) 0.009(5) -0.017(4)
C25 0.084(5) 0.091(5) 0.097(5) -0.034(4) 0.011(4) -0.019(4)
C26 0.089(6) 0.098(6) 0.092(5) -0.045(4) 0.025(5) -0.021(5)
C27 0.097(6) 0.094(6) 0.075(5) -0.031(4) 0.029(4) -0.020(4)
C28 0.088(5) 0.099(5) 0.082(4) -0.039(4) 0.014(4) -0.035(4)
C29 0.116(8) 0.119(8) 0.073(5) -0.039(6) 0.000(5) -0.024(7)
C30 0.118(8) 0.122(8) 0.109(8) -0.054(6) 0.002(6) -0.044(7)
C41 0.044(3) 0.042(3) 0.046(3) -0.0229(19) 0.0001(18) -0.0033(18)
C42 0.060(3) 0.059(3) 0.061(3) -0.0250(18) -0.0022(18) -0.0097(18)
C43 0.059(3) 0.058(3) 0.059(3) -0.0252(18) -0.0013(17) -0.0071(18)
C47 0.043(3) 0.052(3) 0.061(3) -0.028(3) -0.001(3) 0.000(3)
C48 0.038(3) 0.049(2) 0.058(3) -0.027(2) -0.002(2) -0.002(2)
C49 0.050(3) 0.054(3) 0.063(3) -0.022(2) -0.010(3) -0.010(3)
C50 0.050(3) 0.050(3) 0.069(3) -0.020(2) -0.015(3) -0.006(3)
C51 0.047(3) 0.052(2) 0.070(3) -0.027(2) -0.012(2) -0.004(2)
C52 0.039(3) 0.052(3) 0.063(3) -0.031(2) -0.009(3) 0.002(3)
C53 0.035(3) 0.046(3) 0.058(3) -0.023(2) -0.005(2) 0.000(3)
C55 0.0593(17) 0.0580(17) 0.0617(16) -0.0287(11) 0.0000(11) -0.0076(11)
C56 0.0617(16) 0.0604(17) 0.0632(17) -0.0272(11) -0.0010(11) -0.0088(11)
C57 0.0612(16) 0.0608(17) 0.0637(16) -0.0274(11) -0.0013(11) -0.0077(11)
C61 0.052(2) 0.0535(17) 0.0567(19) -0.0263(13) 0.0003(15) -0.0068(15)
C62 0.0495(16) 0.0514(14) 0.0536(15) -0.0239(11) 0.0003(12) -0.0065(12)
C63 0.0487(17) 0.0500(14) 0.0521(15) -0.0228(11) 0.0007(12) -0.0053(13)
C64 0.0491(16) 0.0505(14) 0.0524(15) -0.0236(11) 0.0005(12) -0.0042(12)
C65 0.0500(14) 0.0499(12) 0.0519(13) -0.0229(9) 0.0001(10) -0.0052(10)
C66 0.0519(16) 0.0513(14) 0.0536(15) -0.0231(11) -0.0014(12) -0.0069(13)
C67 0.0513(17) 0.0519(15) 0.0537(15) -0.0232(11) -0.0019(13) -0.0072(13)
C69 0.027(5) 0.038(5) 0.064(6) -0.022(5) 0.006(4) 0.004(4)
C70 0.044(6) 0.064(7) 0.047(6) -0.031(5) 0.004(5) 0.004(5)
C71 0.083(9) 0.055(7) 0.055(7) -0.039(6) 0.018(6) 0.002(6)
C72 0.033(5) 0.054(6) 0.040(5) -0.021(5) 0.005(4) 0.008(4)
C73 0.029(5) 0.050(6) 0.077(7) -0.031(6) 0.019(5) -0.013(5)
C74 0.051(7) 0.062(7) 0.074(8) -0.051(7) -0.012(6) 0.017(6)
C75 0.048(6) 0.031(5) 0.110(9) -0.030(6) -0.004(6) 0.005(4)
C76 0.044(6) 0.049(6) 0.071(7) -0.029(5) -0.001(5) 0.009(5)
C77 0.052(8) 0.063(8) 0.079(8) -0.035(7) 0.000(6) 0.024(6)
C78 0.055(8) 0.098(11) 0.100(10) -0.083(9) 0.006(7) 0.005(7)
C79 0.025(5) 0.066(6) 0.037(5) -0.030(5) -0.007(4) 0.017(4)
C80 0.052(7) 0.044(6) 0.053(6) -0.023(5) -0.002(5) 0.020(5)
C81 0.041(6) 0.044(6) 0.069(7) -0.020(5) 0.000(5) 0.003(5)
C82 0.036(6) 0.130(12) 0.046(6) -0.042(7) 0.003(5) 0.028(7)
C83 0.037(6) 0.037(5) 0.064(6) -0.025(5) 0.022(5) -0.019(4)
C84 0.070(8) 0.043(6) 0.049(6) -0.026(5) 0.006(5) 0.000(5)
C85 0.059(8) 0.051(7) 0.088(9) -0.026(7) 0.018(7) 0.009(6)
C86 0.053(7) 0.028(5) 0.071(7) -0.019(5) -0.008(6) 0.008(4)
C87 0.052(6) 0.033(5) 0.041(5) -0.015(4) -0.010(4) -0.007(4)
C88 0.049(7) 0.037(6) 0.068(7) -0.025(5) -0.013(5) -0.008(5)
C89 0.049(3) 0.045(3) 0.061(3) -0.019(3) 0.007(3) 0.000(3)
C90 0.044(3) 0.039(3) 0.053(4) -0.016(3) 0.012(3) 0.000(3)
C91 0.053(7) 0.036(5) 0.062(6) -0.030(5) 0.016(5) 0.007(5)
C92 0.049(7) 0.046(6) 0.054(6) -0.014(5) 0.013(5) 0.014(5)
C93 0.080(9) 0.038(5) 0.044(6) -0.020(4) 0.014(5) -0.001(5)
C94 0.039(6) 0.035(5) 0.057(6) -0.013(5) 0.003(5) 0.010(5)
C95 0.045(7) 0.033(5) 0.096(9) -0.042(6) 0.009(6) 0.004(4)
C96 0.068(8) 0.053(6) 0.045(6) -0.033(5) -0.020(5) 0.022(5)
C99 0.114(2) 0.115(2) 0.114(2) -0.0505(12) 0.0059(10) -0.0127(10)
C100 0.114(2) 0.115(2) 0.115(2) -0.0500(14) 0.0057(12) -0.0122(13)
C101 0.115(2) 0.115(2) 0.116(2) -0.0504(15) 0.0053(13) -0.0122(13)
C102 0.115(2) 0.115(2) 0.116(2) -0.0507(15) 0.0052(14) -0.0122(13)
C103 0.116(2) 0.115(2) 0.116(2) -0.0506(15) 0.0054(13) -0.0126(14)
C104 0.115(2) 0.115(2) 0.114(2) -0.0508(15) 0.0058(13) -0.0125(13)
C105 0.225(5) 0.225(5) 0.224(5) -0.100(3) 0.0092(18) -0.0259(18)
C106 0.224(5) 0.224(5) 0.223(5) -0.099(2) 0.0085(14) -0.0264(14)
C107 0.223(5) 0.224(5) 0.223(5) -0.099(2) 0.0084(12) -0.0265(13)
C108 0.223(5) 0.224(5) 0.223(5) -0.100(2) 0.0085(13) -0.0263(14)
C109 0.223(5) 0.223(5) 0.223(5) -0.099(2) 0.0085(13) -0.0263(14)
C110 0.223(5) 0.224(5) 0.223(5) -0.099(2) 0.0083(14) -0.0262(15)
C111 0.223(5) 0.224(5) 0.223(5) -0.099(2) 0.0083(13) -0.0262(15)
C112 0.223(5) 0.224(5) 0.224(5) -0.099(2) 0.0083(13) -0.0264(14)
C113 0.168(3) 0.169(4) 0.167(4) -0.074(2) 0.0064(19) -0.0195(17)
C114 0.168(3) 0.169(3) 0.168(3) -0.0748(18) 0.0060(15) -0.0196(14)
C115 0.169(3) 0.169(3) 0.169(3) -0.0748(17) 0.0055(12) -0.0198(12)
C116 0.169(3) 0.169(3) 0.170(3) -0.0746(18) 0.0055(13) -0.0200(13)
C117 0.169(3) 0.170(3) 0.170(3) -0.0748(18) 0.0049(14) -0.0202(13)
C118 0.169(3) 0.170(3) 0.170(3) -0.0749(18) 0.0047(14) -0.0201(14)
C119 0.170(3) 0.170(3) 0.169(3) -0.0750(18) 0.0046(13) -0.0205(14)
C120 0.170(3) 0.169(3) 0.169(3) -0.0751(18) 0.0051(13) -0.0202(13)
C121 0.282(6) 0.283(6) 0.283(6) -0.126(3) 0.0095(18) -0.034(2)
C122 0.282(6) 0.282(6) 0.282(6) -0.126(3) 0.0099(14) -0.0335(14)
C123 0.282(6) 0.282(6) 0.282(6) -0.126(3) 0.0099(13) -0.0335(13)
C124 0.282(6) 0.282(6) 0.282(6) -0.126(3) 0.0100(14) -0.0334(14)
C125 0.282(6) 0.282(6) 0.282(6) -0.126(3) 0.0100(15) -0.0335(15)
C126 0.282(6) 0.282(6) 0.282(6) -0.126(3) 0.0099(15) -0.0334(14)
C127 0.282(6) 0.282(6) 0.282(6) -0.126(3) 0.0097(14) -0.0333(14)
C128 0.282(6) 0.282(6) 0.282(6) -0.126(3) 0.0098(14) -0.0335(14)
Cd1 0.0306(3) 0.0299(3) 0.0422(3) -0.0168(2) 0.00419(19) -0.00366(19)
Cd2 0.0255(3) 0.0363(3) 0.0599(3) -0.0255(3) 0.0092(2) -0.0005(2)
N1 0.037(2) 0.036(2) 0.043(2) -0.0186(17) -0.0026(17) -0.0060(17)
N2 0.051(3) 0.051(3) 0.058(3) -0.0284(19) -0.0029(19) -0.0056(19)
N5 0.0597(17) 0.0574(17) 0.0622(17) -0.0287(12) -0.0007(12) -0.0085(12)
N6 0.0595(17) 0.0584(17) 0.0636(17) -0.0294(12) -0.0013(12) -0.0077(12)
N9 0.023(4) 0.047(5) 0.061(5) -0.031(4) 0.003(3) -0.008(3)
N10 0.034(5) 0.034(4) 0.092(7) -0.035(4) 0.001(4) 0.008(3)
N11 0.034(4) 0.032(4) 0.042(4) -0.019(3) -0.003(3) 0.003(3)
N12 0.034(5) 0.086(7) 0.044(5) -0.040(5) -0.007(4) 0.026(5)
N13 0.038(4) 0.029(3) 0.042(4) -0.017(3) 0.000(3) 0.000(3)
N14 0.045(3) 0.042(3) 0.057(3) -0.021(3) 0.006(3) 0.000(3)
N15 0.032(5) 0.040(5) 0.054(5) -0.019(4) 0.011(4) -0.001(3)
N16 0.052(5) 0.036(4) 0.052(5) -0.026(4) -0.008(4) 0.006(4)
O1 0.086(5) 0.053(4) 0.053(4) -0.019(3) 0.043(4) -0.017(3)
O2 0.119(6) 0.097(6) 0.061(4) -0.032(4) 0.009(4) -0.057(5)
O3 0.127(6) 0.061(4) 0.083(5) -0.026(4) 0.058(5) 0.004(4)
O4 0.061(4) 0.108(6) 0.057(4) -0.001(4) -0.007(3) -0.008(4)
O5 0.072(4) 0.054(4) 0.064(4) -0.024(3) 0.021(4) -0.023(3)
O6 0.072(5) 0.115(6) 0.071(5) -0.025(4) 0.013(4) -0.035(4)
O7 0.124(6) 0.061(4) 0.067(5) -0.030(4) 0.022(4) -0.002(4)
O8 0.171(5) 0.177(5) 0.176(5) -0.075(3) 0.006(2) -0.022(2)
O9 0.085(5) 0.055(4) 0.096(5) -0.011(4) 0.045(4) -0.010(4)
O10 0.121(7) 0.061(5) 0.106(6) -0.032(4) 0.055(5) -0.007(4)
O11 0.130(7) 0.104(6) 0.128(6) -0.060(5) 0.015(5) -0.019(5)
O12 0.073(5) 0.100(6) 0.075(5) -0.009(4) -0.006(4) -0.030(4)
O18 0.223(5) 0.222(5) 0.222(5) -0.100(3) 0.0074(18) -0.0258(19)
O19 0.168(4) 0.169(3) 0.169(4) -0.074(2) 0.0065(19) -0.0188(18)
O20 0.282(6) 0.282(6) 0.282(6) -0.126(3) 0.0099(18) -0.0337(19)
S1 0.088(2) 0.0439(15) 0.0559(15) -0.0280(12) 0.0418(14) -0.0279(14)
S2 0.0618(17) 0.0437(14) 0.0475(13) -0.0167(11) 0.0170(12) -0.0125(12)
S3 0.138(3) 0.0380(16) 0.105(3) -0.0275(17) 0.068(3) -0.0292(18)

loop_
_atom_type_symbol
_atom_type_description
_atom_type_scat_dispersion_real
_atom_type_scat_dispersion_imag
_atom_type_scat_source
C C 0.0181 0.0091 'International Tables Vol C Tables 4.2.6.8 and 6.1.1.4'
H H 0.0000 0.0000 'International Tables Vol C Tables 4.2.6.8 and 6.1.1.4'
N N 0.0311 0.0180 'International Tables Vol C Tables 4.2.6.8 and 6.1.1.4'
O O 0.0492 0.0322 'International Tables Vol C Tables 4.2.6.8 and 6.1.1.4'
S S 0.3331 0.5567 'International Tables Vol C Tables 4.2.6.8 and 6.1.1.4'
Cd Cd 0.1185 4.6533 'International Tables Vol C Tables 4.2.6.8 and 6.1.1.4'

loop_
_geom_angle_atom_site_label_1
_geom_angle_atom_site_label_2
_geom_angle_atom_site_label_3
_geom_angle
_geom_angle_site_symmetry_1
_geom_angle_site_symmetry_3
C32 C31 S4 117.4(2) . .
C32 C31 H31A 107.9 . .
S4 C31 H31A 107.9 . .
C32 C31 H31B 107.9 . .
S4 C31 H31B 108.0 . .
H31A C31 H31B 107.2 . .
C31 C32 C37 120.6(6) . .
C31 C32 C33 111.5(9) . .
C37 C32 C33 111.5(2) . .
C31 C32 C38 115.0(9) . .
C37 C32 C38 98.8(10) . .
C33 C32 C38 96.2(7) . .
O16 C33 C34 127.1(3) . .
O16 C33 C32 127.4(8) . .
C34 C33 C32 105.4(8) . .
C35 C34 C33 105.4(10) . .
C35 C34 H34A 110.6 . .
C33 C34 H34A 110.7 . .
C35 C34 H34B 110.7 . .
C33 C34 H34B 110.7 . .
H34A C34 H34B 108.8 . .
C34 C35 C36 107.6(14) . .
C34 C35 C38 97.8(10) . .
C36 C35 C38 97.6(11) . .
C34 C35 H35A 116.9 . .
C36 C35 H35A 116.9 . .
C38 C35 H35A 116.9 . .
C35 C36 C37 107.4(12) . .
C35 C36 H36A 110.2 . .
C37 C36 H36A 110.2 . .
C35 C36 H36B 110.2 . .
C37 C36 H36B 110.2 . .
H36A C36 H36B 108.5 . .
C36 C37 C32 103.5(10) . .
C36 C37 H37A 111.1 . .
C32 C37 H37A 111.0 . .
C36 C37 H37B 111.1 . .
C32 C37 H37B 111.1 . .
H37A C37 H37B 109.0 . .
C35 C38 C40 118.4(12) . .
C35 C38 C39 113.7(11) . .
C40 C38 C39 104.5(12) . .
C35 C38 C32 98.4(9) . .
C40 C38 C32 107.3(11) . .
C39 C38 C32 114.7(11) . .
C38 C39 H39A 109.5 . .
C38 C39 H39B 109.5 . .
H39A C39 H39B 109.5 . .
C38 C39 H39C 109.5 . .
H39A C39 H39C 109.5 . .
H39B C39 H39C 109.5 . .
C38 C40 H40A 109.4 . .
C38 C40 H40B 109.5 . .
H40A C40 H40B 109.5 . .
C38 C40 H40C 109.5 . .
H40A C40 H40C 109.5 . .
H40B C40 H40C 109.5 . .
O15 S4 O13 115.9(2) . .
O15 S4 O14 115.7(2) . .
O13 S4 O14 115.6(2) . .
O15 S4 C31 101.6(6) . .
O13 S4 C31 104.0(6) . .
O14 S4 C31 100.5(5) . .
S4 O13 Cd2 136.5(6) . .
C98 C97 H97A 109.5 . .
C98 C97 H97B 109.5 . .
H97A C97 H97B 109.5 . .
C98 C97 H97C 109.4 . .
H97A C97 H97C 109.5 . .
H97B C97 H97C 109.5 . .
O17 C98 C97 107.4(2) . .
O17 C98 C99 113.0(9) . .
C97 C98 C99 114.8(12) . .
O17 C98 H98A 107.1 . .
C97 C98 H98A 107.0 . .
C99 C98 H98A 107.1 . .
C98 O17 H17C 109.5 . .
N4 C44 N3 112.5(3) . .
N4 C44 H44A 123.7 . .
N3 C44 H44A 123.8 . .
N3 C45 C46 120.0(13) . .
N3 C45 H45A 119.9 . .
C46 C45 H45A 120.0 . .
N4 C46 C45 96.5(12) . .
N4 C46 H46A 131.8 . .
C45 C46 H46A 131.7 . .
C44 N3 C45 97.4(8) . .
C44 N3 Cd2 142.3(7) . .
C45 N3 Cd2 113.3(8) . .
C44 N4 C46 112.8(7) . .
C44 N4 C54 135.3(10) . .
C46 N4 C54 106.2(8) . .
N4 C54 C51 130.0(10) . .
N4 C54 H54A 104.8 . .
C51 C54 H54A 104.8 . .
N4 C54 H54B 104.8 . .
C51 C54 H54B 104.7 . .
H54A C54 H54B 105.8 . .
N8 C58 N7 107.78(15) . .
N8 C58 H58A 126.1 . .
N7 C58 H58A 126.1 . .
N7 C59 C60 108.0(2) . .
N7 C59 H59A 126.1 . .
C60 C59 H59A 126.0 . .
N8 C60 C59 106.6(2) . .
N8 C60 H60A 126.6 . .
C59 C60 H60A 126.7 . .
C59 N7 C58 107.65(19) . .
C59 N7 Cd2 124.9(4) . 1_545
C58 N7 Cd2 123.9(5) . 1_545
C60 N8 C58 109.6(2) . .
C60 N8 C68 126.8(7) . .
C58 N8 C68 122.5(6) . .
N8 C68 C65 112.0(9) . .
N8 C68 H68A 109.3 . .
C65 C68 H68A 109.0 . .
N8 C68 H68B 109.5 . .
C65 C68 H68B 109.1 . .
H68A C68 H68B 107.8 . .
C32' C31' S4' 117.3(2) . .
C32' C31' H31C 108.0 . .
S4' C31' H31C 108.0 . .
C32' C31' H31D 107.9 . .
S4' C31' H31D 107.9 . .
H31C C31' H31D 107.2 . .
C31' C32' C37' 102.7(15) . .
C31' C32' C33' 119.4(7) . .
C37' C32' C33' 110.4(2) . .
C31' C32' C38' 123.3(12) . .
C37' C32' C38' 99.4(9) . .
C33' C32' C38' 99.8(8) . .
O16' C33' C34' 127.4(3) . .
O16' C33' C32' 131.9(8) . .
C34' C33' C32' 100.5(8) . .
C33' C34' C35' 107.3(10) . .
C33' C34' H34C 110.3 . .
C35' C34' H34C 110.3 . .
C33' C34' H34D 110.3 . .
C35' C34' H34D 110.3 . .
H34C C34' H34D 108.5 . .
C36' C35' C34' 104.0(4) . .
C36' C35' C38' 101.7(11) . .
C34' C35' C38' 100.7(11) . .
C36' C35' H35B 116.1 . .
C34' C35' H35B 116.1 . .
C38' C35' H35B 116.1 . .
C37' C36' C35' 101.8(10) . .
C37' C36' H36C 111.4 . .
C35' C36' H36C 111.4 . .
C37' C36' H36D 111.4 . .
C35' C36' H36D 111.4 . .
H36C C36' H36D 109.3 . .
C36' C37' C32' 106.8(9) . .
C36' C37' H37C 110.4 . .
C32' C37' H37C 110.4 . .
C36' C37' H37D 110.4 . .
C32' C37' H37D 110.4 . .
H37C C37' H37D 108.6 . .
C40' C38' C35' 118.7(13) . .
C40' C38' C39' 98.7(3) . .
C35' C38' C39' 105.4(12) . .
C40' C38' C32' 113.6(13) . .
C35' C38' C32' 94.9(12) . .
C39' C38' C32' 126.8(13) . .
C38' C39' H39D 109.5 . .
C38' C39' H39E 109.4 . .
H39D C39' H39E 109.5 . .
C38' C39' H39F 109.5 . .
H39D C39' H39F 109.5 . .
H39E C39' H39F 109.5 . .
C38' C40' H40D 109.5 . .
C38' C40' H40E 109.5 . .
H40D C40' H40E 109.5 . .
C38' C40' H40F 109.5 . .
H40D C40' H40F 109.5 . .
H40E C40' H40F 109.5 . .
O14' S4' O15' 116.1(2) . .
O14' S4' O13' 116.1(2) . .
O15' S4' O13' 116.2(2) . .
O14' S4' C31' 101.7(7) . .
O15' S4' C31' 101.8(6) . .
O13' S4' C31' 100.9(6) . .
S4' O13' Cd2 136.8(8) . .
H97D C97' H97E 109.5 . .
H97D C97' H97F 109.5 . .
H97E C97' H97F 109.5 . .
N4' C44' H44B 123.8 . .
C46' C45' H45B 119.3 . .
N4' C46' C45' 95.2(15) . .
N4' C46' H46B 132.4 . .
C45' C46' H46B 132.4 . .
C46' N4' C44' 113.7(9) . .
N8' C58' H58B 126.6 . .
C60' C59' H59B 125.7 . .
N8' C60' C59' 106.9(2) . .
N8' C60' H60B 126.2 . .
C59' C60' H60B 126.9 . .
C60' N8' C58' 109.3(2) . .
C2 C1 S1 118.6(6) . .
C2 C1 H1A 107.7 . .
S1 C1 H1A 107.7 . .
C2 C1 H1B 107.7 . .
S1 C1 H1B 107.7 . .
H1A C1 H1B 107.1 . .
C3 C2 C1 111.2(9) . .
C3 C2 C8 100.2(9) . .
C1 C2 C8 118.6(8) . .
C3 C2 C7 102.8(10) . .
C1 C2 C7 118.3(7) . .
C8 C2 C7 103.2(8) . .
O4 C3 C2 125.6(10) . .
O4 C3 C4 123.5(11) . .
C2 C3 C4 107.9(9) . .
C5 C4 C3 99.5(9) . .
C5 C4 H4A 111.9 . .
C3 C4 H4A 111.9 . .
C5 C4 H4B 111.9 . .
C3 C4 H4B 111.9 . .
H4A C4 H4B 109.6 . .
C4 C5 C6 109.2(12) . .
C4 C5 C8 104.9(9) . .
C6 C5 C8 105.1(10) . .
C4 C5 H5 112.4 . .
C6 C5 H5 112.4 . .
C8 C5 H5 112.4 . .
C5 C6 C7 100.3(9) . .
C5 C6 H6A 111.7 . .
C7 C6 H6A 111.7 . .
C5 C6 H6B 111.7 . .
C7 C6 H6B 111.7 . .
H6A C6 H6B 109.5 . .
C2 C7 C6 102.8(9) . .
C2 C7 H7A 111.2 . .
C6 C7 H7A 111.2 . .
C2 C7 H7B 111.2 . .
C6 C7 H7B 111.2 . .
H7A C7 H7B 109.1 . .
C10 C8 C5 116.0(11) . .
C10 C8 C9 107.1(12) . .
C5 C8 C9 112.4(10) . .
C10 C8 C2 117.1(11) . .
C5 C8 C2 91.8(9) . .
C9 C8 C2 111.9(9) . .
C8 C9 H9A 109.5 . .
C8 C9 H9B 109.5 . .
H9A C9 H9B 109.5 . .
C8 C9 H9C 109.5 . .
H9A C9 H9C 109.5 . .
H9B C9 H9C 109.5 . .
C8 C10 H10A 109.5 . .
C8 C10 H10B 109.5 . .
H10A C10 H10B 109.5 . .
C8 C10 H10C 109.5 . .
H10A C10 H10C 109.5 . .
H10B C10 H10C 109.5 . .
C12 C11 S2 119.2(11) . .
C12 C11 H11A 107.5 . .
S2 C11 H11A 107.5 . .
C12 C11 H11B 107.5 . .
S2 C11 H11B 107.5 . .
H11A C11 H11B 107.0 . .
C13 C12 C11 115.0(16) . .
C13 C12 C17 102.5(16) . .
C11 C12 C17 122.3(16) . .
C13 C12 C18 92.2(16) . .
C11 C12 C18 124.2(17) . .
C17 C12 C18 94.8(16) . .
O8 C13 C14 133(2) . .
O8 C13 C12 111(2) . .
C14 C13 C12 116.1(18) . .
C15 C14 C13 102(2) . .
C15 C14 H14A 111.4 . .
C13 C14 H14A 111.4 . .
C15 C14 H14B 111.4 . .
C13 C14 H14B 111.4 . .
H14A C14 H14B 109.3 . .
C14 C15 C16 107(2) . .
C14 C15 C18 96.0(18) . .
C16 C15 C18 103.8(19) . .
C14 C15 H15 115.8 . .
C16 C15 H15 115.9 . .
C18 C15 H15 115.8 . .
C15 C16 C17 104.9(19) . .
C15 C16 H16A 110.8 . .
C17 C16 H16A 110.8 . .
C15 C16 H16B 110.7 . .
C17 C16 H16B 110.7 . .
H16A C16 H16B 108.9 . .
C16 C17 C12 106.8(18) . .
C16 C17 H17A 110.4 . .
C12 C17 H17A 110.4 . .
C16 C17 H17B 110.4 . .
C12 C17 H17B 110.3 . .
H17A C17 H17B 108.6 . .
C20 C18 C12 119(2) . .
C20 C18 C15 119(2) . .
C12 C18 C15 95.6(17) . .
C20 C18 C19 98.3(19) . .
C12 C18 C19 107.3(17) . .
C15 C18 C19 117.8(17) . .
C18 C19 H19A 109.5 . .
C18 C19 H19B 109.5 . .
H19A C19 H19B 109.5 . .
C18 C19 H19C 109.5 . .
H19A C19 H19C 109.5 . .
H19B C19 H19C 109.5 . .
C18 C20 H20A 109.5 . .
C18 C20 H20B 109.4 . .
H20A C20 H20B 109.5 . .
C18 C20 H20C 109.5 . .
H20A C20 H20C 109.5 . .
H20B C20 H20C 109.5 . .
C22 C21 S3 123.3(10) . .
C22 C21 H21A 106.5 . .
S3 C21 H21A 106.5 . .
C22 C21 H21B 106.5 . .
S3 C21 H21B 106.5 . .
H21A C21 H21B 106.5 . .
C21 C22 C23 112.0(12) . .
C21 C22 C28 118.2(13) . .
C23 C22 C28 98.8(11) . .
C21 C22 C27 124.9(11) . .
C23 C22 C27 103.5(11) . .
C28 C22 C27 95.2(11) . .
O12 C23 C24 124.9(13) . .
O12 C23 C22 128.6(14) . .
C24 C23 C22 106.1(12) . .
C23 C24 C25 105.8(13) . .
C23 C24 H24A 110.6 . .
C25 C24 H24A 110.6 . .
C23 C24 H24B 110.6 . .
C25 C24 H24B 110.6 . .
H24A C24 H24B 108.7 . .
C24 C25 C28 100.3(13) . .
C24 C25 C26 104.3(14) . .
C28 C25 C26 100.6(13) . .
C24 C25 H25 116.4 . .
C28 C25 H25 116.4 . .
C26 C25 H25 116.4 . .
C27 C26 C25 104.6(13) . .
C27 C26 H26A 110.8 . .
C25 C26 H26A 110.8 . .
C27 C26 H26B 110.9 . .
C25 C26 H26B 110.8 . .
H26A C26 H26B 108.9 . .
C26 C27 C22 109.2(13) . .
C26 C27 H27A 109.8 . .
C22 C27 H27A 109.8 . .
C26 C27 H27B 109.9 . .
C22 C27 H27B 109.9 . .
H27A C27 H27B 108.3 . .
C30 C28 C25 109.4(14) . .
C30 C28 C22 119.1(14) . .
C25 C28 C22 96.7(12) . .
C30 C28 C29 107.9(13) . .
C25 C28 C29 114.6(13) . .
C22 C28 C29 109.1(13) . .
C28 C29 H29A 109.5 . .
C28 C29 H29B 109.5 . .
H29A C29 H29B 109.5 . .
C28 C29 H29C 109.5 . .
H29A C29 H29C 109.5 . .
H29B C29 H29C 109.5 . .
C28 C30 H30A 109.4 . .
C28 C30 H30B 109.5 . .
H30A C30 H30B 109.5 . .
C28 C30 H30C 109.5 . .
H30A C30 H30C 109.5 . .
H30B C30 H30C 109.5 . .
N1 C41 N2 108.9(8) . .
N1 C41 H41 125.5 . .
N2 C41 H41 125.5 . .
C43 C42 N1 108.7(10) . .
C43 C42 H42 125.7 . .
N1 C42 H42 125.6 . .
C42 C43 N2 106.7(9) . .
C42 C43 H43 126.7 . .
N2 C43 H43 126.6 . .
N2 C47 C48 113.6(7) . .
N2 C47 H47A 108.8 . .
C48 C47 H47A 108.8 . .
N2 C47 H47B 108.9 . .
C48 C47 H47B 108.8 . .
H47A C47 H47B 107.7 . .
C49 C48 C53 120.8(11) . .
C49 C48 C47 122.9(11) . .
C53 C48 C47 116.3(10) . .
C48 C49 C50 124.2(11) . .
C48 C49 H49 117.9 . .
C50 C49 H49 117.9 . .
C49 C50 C51 117.2(10) . .
C49 C50 H50 121.4 . .
C51 C50 H50 121.4 . .
C50 C51 C52 121.7(9) . .
C50 C51 C54 118.3(9) . .
C52 C51 C54 119.9(9) . .
C53 C52 C51 117.3(11) . .
C53 C52 H52 121.3 . .
C51 C52 H52 121.3 . .
C52 C53 C48 118.3(11) . .
C52 C53 H53 120.9 . .
C48 C53 H53 120.8 . .
N5 C55 N6 112.0(11) . .
N5 C55 H55 124.0 . .
N6 C55 H55 124.0 . .
N5 C56 C57 112.3(12) . .
N5 C56 H56 123.9 . .
C57 C56 H56 123.8 . .
C56 C57 N6 106.0(11) . .
C56 C57 H57 126.9 . .
N6 C57 H57 127.0 . .
C62 C61 N6 108.2(9) . .
C62 C61 H61A 110.0 . .
N6 C61 H61A 110.1 . .
C62 C61 H61B 110.1 . .
N6 C61 H61B 110.1 . .
H61A C61 H61B 108.4 . .
C63 C62 C67 115.2(11) . .
C63 C62 C61 126.5(11) . .
C67 C62 C61 118.3(10) . .
C64 C63 C62 123.5(12) . .
C64 C63 H63 118.2 . .
C62 C63 H63 118.3 . .
C63 C64 C65 127.8(12) . .
C63 C64 H64 116.1 . .
C65 C64 H64 116.1 . .
C64 C65 C66 117.7(8) . .
C64 C65 C68 125.2(9) . .
C66 C65 C68 117.0(8) . .
C65 C66 C67 114.0(8) . .
C65 C66 H66 123.0 . .
C67 C66 H66 123.0 . .
C62 C67 C66 121.4(10) . .
C62 C67 H67 119.3 . .
C66 C67 H67 119.3 . .
N9 C69 N10 110.2(10) . .
N9 C69 H69 124.9 . .
N10 C69 H69 124.9 . .
C71 C70 N9 109.1(10) . .
C71 C70 H70 125.5 . .
N9 C70 H70 125.5 . .
N10 C71 C70 107.0(10) . .
N10 C71 H71 126.5 . .
C70 C71 H71 126.5 . .
N12 C72 N11 114.3(10) . .
N12 C72 H72 122.8 . .
N11 C72 H72 122.9 . .
C74 C73 N11 111.6(11) . .
C74 C73 H73 124.2 . .
N11 C73 H73 124.2 . .
C73 C74 N12 105.2(10) . .
C73 C74 H74 127.4 . .
N12 C74 H74 127.4 . .
N10 C75 C76 111.6(9) . .
N10 C75 H75A 109.3 . .
C76 C75 H75A 109.3 . .
N10 C75 H75B 109.3 . .
C76 C75 H75B 109.3 . .
H75A C75 H75B 107.9 . .
C81 C76 C77 119.3(11) . .
C81 C76 C75 116.1(11) . .
C77 C76 C75 124.4(10) . .
C78 C77 C76 122.7(12) . .
C78 C77 H77 118.7 . .
C76 C77 H77 118.7 . .
C77 C78 C79 119.5(13) . .
C77 C78 H78 120.3 . .
C79 C78 H78 120.3 . .
C80 C79 C78 120.6(11) . .
C80 C79 C82 118.7(11) . .
C78 C79 C82 120.6(12) . .
C79 C80 C81 119.7(10) . .
C79 C80 H80 120.2 . .
C81 C80 H80 120.1 . .
C76 C81 C80 118.2(12) . .
C76 C81 H81 120.9 . .
C80 C81 H81 120.9 . .
N12 C82 C79 113.2(9) . .
N12 C82 H82A 108.9 . .
C79 C82 H82A 108.9 . .
N12 C82 H82B 108.9 . .
C79 C82 H82B 108.9 . .
H82A C82 H82B 107.7 . .
N13 C83 N14 111.0(9) . .
N13 C83 H83 124.5 . .
N14 C83 H83 124.5 . .
C85 C84 N13 107.6(10) . .
C85 C84 H84 126.2 . .
N13 C84 H84 126.2 . .
C84 C85 N14 107.7(11) . .
C84 C85 H85 126.2 . .
N14 C85 H85 126.2 . .
N15 C86 N16 110.5(9) . .
N15 C86 H86 124.7 . .
N16 C86 H86 124.8 . .
C88 C87 N15 108.5(9) . .
C88 C87 H87 125.7 . .
N15 C87 H87 125.7 . .
C87 C88 N16 107.4(9) . .
C87 C88 H88 126.3 . .
N16 C88 H88 126.3 . .
N14 C89 C90 111.2(9) . .
N14 C89 H89A 109.4 . .
C90 C89 H89A 109.4 . .
N14 C89 H89B 109.4 . .
C90 C89 H89B 109.4 . .
H89A C89 H89B 108.0 . .
C95 C90 C91 117.7(11) . .
C95 C90 C89 122.1(10) . .
C91 C90 C89 120.2(11) . .
C92 C91 C90 121.1(11) . .
C92 C91 H91 119.5 . .
C90 C91 H91 119.4 . .
C91 C92 C93 123.3(11) . .
C91 C92 H92 118.4 . .
C93 C92 H92 118.3 . .
C94 C93 C92 114.5(12) . .
C94 C93 C96 123.9(11) . .
C92 C93 C96 121.6(10) . .
C93 C94 C95 123.0(12) . .
C93 C94 H94 118.5 . .
C95 C94 H94 118.5 . .
C90 C95 C94 120.2(10) . .
C90 C95 H95 119.9 . .
C94 C95 H95 119.9 . .
N16 C96 C93 109.1(8) . .
N16 C96 H96A 109.9 . .
C93 C96 H96A 109.9 . .
N16 C96 H96B 109.9 . .
C93 C96 H96B 109.9 . .
H96A C96 H96B 108.3 . .
C100 C99 C104 120.0 . .
C100 C99 C98 122.1(8) . .
C104 C99 C98 117.9(8) . .
C101 C100 C99 120.0 . .
C101 C100 H100 120.0 . .
C99 C100 H100 120.0 . .
C100 C101 C102 120.0 . .
C100 C101 H101 120.0 . .
C102 C101 H101 120.0 . .
C103 C102 C101 120.0 . .
C103 C102 H102 120.0 . .
C101 C102 H102 120.0 . .
C102 C103 C104 120.0 . .
C102 C103 H103 120.0 . .
C104 C103 H103 120.0 . .
C103 C104 C99 120.0 . .
C103 C104 H104 120.0 . .
C99 C104 H104 120.0 . .
C106 C105 H10D 109.5 . .
C106 C105 H10E 109.5 . .
H10D C105 H10E 109.5 . .
C106 C105 H10F 109.5 . .
H10D C105 H10F 109.5 . .
H10E C105 H10F 109.5 . .
O18 C106 C105 107.2(2) . .
O18 C106 C107 101.1(15) . .
C105 C106 C107 105.9(2) . .
O18 C106 H10G 113.8 . .
C105 C106 H10G 113.8 . .
C107 C106 H10G 113.8 . .
C108 C107 C112 120.0 . .
C108 C107 C106 120.2(8) . .
C112 C107 C106 119.8(8) . .
C107 C108 C109 120.0 . .
C107 C108 H108 120.0 . .
C109 C108 H108 120.0 . .
C110 C109 C108 120.0 . .
C110 C109 H109 120.0 . .
C108 C109 H109 120.0 . .
C111 C110 C109 120.0 . .
C111 C110 H110 120.0 . .
C109 C110 H110 120.0 . .
C110 C111 C112 120.0 . .
C110 C111 H111 120.0 . .
C112 C111 H111 120.0 . .
C111 C112 C107 120.0 . .
C111 C112 H112 120.0 . .
C107 C112 H112 120.0 . .
C114 C113 H11C 109.5 . .
C114 C113 H11D 109.5 . .
H11C C113 H11D 109.5 . .
C114 C113 H11E 109.4 . .
H11C C113 H11E 109.5 . .
H11D C113 H11E 109.5 . .
O19 C114 C113 107.3(2) . .
O19 C114 C115 109.0(12) . .
C113 C114 C115 110.4(15) . .
O19 C114 H114 110.1 . .
C113 C114 H114 110.0 . .
C115 C114 H114 110.1 . .
C116 C115 C120 120.0 . .
C116 C115 C114 120.0(8) . .
C120 C115 C114 120.0(8) . .
C115 C116 C117 120.0 . .
C115 C116 H116 120.0 . .
C117 C116 H116 120.0 . .
C118 C117 C116 120.0 . .
C118 C117 H117 120.0 . .
C116 C117 H117 120.0 . .
C117 C118 C119 120.0 . .
C117 C118 H118 120.0 . .
C119 C118 H118 120.0 . .
C120 C119 C118 120.0 . .
C120 C119 H119 120.0 . .
C118 C119 H119 120.0 . .
C119 C120 C115 120.0 . .
C119 C120 H120 120.0 . .
C115 C120 H120 120.0 . .
C122 C121 H12A 109.4 . .
C122 C121 H12B 109.5 . .
H12A C121 H12B 109.5 . .
C122 C121 H12C 109.6 . .
H12A C121 H12C 109.5 . .
H12B C121 H12C 109.5 . .
O20 C122 C121 107.3(2) . .
O20 C122 C123 107(2) . .
C121 C122 C123 99(2) . .
O20 C122 H122 114.1 . .
C121 C122 H122 114.2 . .
C123 C122 H122 114.1 . .
C124 C123 C128 120.0 . .
C124 C123 C122 119.5(8) . .
C128 C123 C122 120.5(8) . .
C123 C124 C125 120.0 . .
C123 C124 H124 120.0 . .
C125 C124 H124 120.0 . .
C126 C125 C124 120.0 . .
C126 C125 H125 120.0 . .
C124 C125 H125 120.0 . .
C125 C126 C127 120.0 . .
C125 C126 H126 120.0 . .
C127 C126 H126 120.0 . .
C128 C127 C126 120.0 . .
C128 C127 H127 120.0 . .
C126 C127 H127 120.0 . .
C127 C128 C123 120.0 . .
C127 C128 H128 120.0 . .
C123 C128 H128 120.0 . .
N9 Cd1 N13 178.9(4) . .
N9 Cd1 N1 95.8(3) . .
N13 Cd1 N1 83.2(3) . .
N9 Cd1 N5 85.5(3) . .
N13 Cd1 N5 95.5(4) . .
N1 Cd1 N5 178.7(4) . .
N9 Cd1 O5 93.8(3) . .
N13 Cd1 O5 86.6(3) . .
N1 Cd1 O5 91.3(3) . .
N5 Cd1 O5 88.8(4) . .
N9 Cd1 O1 87.7(3) . .
N13 Cd1 O1 92.0(3) . .
N1 Cd1 O1 87.4(3) . .
N5 Cd1 O1 92.4(4) . .
O5 Cd1 O1 178.2(4) . .
N3 Cd2 N11 87.8(3) . 1_655
N3 Cd2 N15 91.4(3) . 1_465
N11 Cd2 N15 178.0(4) 1_655 1_465
N3 Cd2 N7' 174.4(3) . 1_565
N11 Cd2 N7' 96.3(3) 1_655 1_565
N15 Cd2 N7' 84.6(3) 1_465 1_565
N3 Cd2 N7 174.4(3) . 1_565
N11 Cd2 N7 96.3(3) 1_655 1_565
N15 Cd2 N7 84.6(3) 1_465 1_565
N7' Cd2 N7 0.00(9) 1_565 1_565
N3 Cd2 O9 84.5(4) . .
N11 Cd2 O9 93.8(3) 1_655 .
N15 Cd2 O9 87.9(3) 1_465 .
N7' Cd2 O9 91.4(3) 1_565 .
N7 Cd2 O9 91.4(3) 1_565 .
N3 Cd2 O13' 88.4(4) . .
N11 Cd2 O13' 93.6(4) 1_655 .
N15 Cd2 O13' 84.6(4) 1_465 .
N7' Cd2 O13' 95.2(3) 1_565 .
N7 Cd2 O13' 95.2(3) 1_565 .
O9 Cd2 O13' 169.5(5) . .
N3 Cd2 O13 103.5(3) . .
N11 Cd2 O13 88.2(3) 1_655 .
N15 Cd2 O13 90.2(3) 1_465 .
N7' Cd2 O13 80.5(3) 1_565 .
N7 Cd2 O13 80.5(3) 1_565 .
O9 Cd2 O13 171.9(3) . .
O13' Cd2 O13 16.3(3) . .
C41 N1 C42 107.2(9) . .
C41 N1 Cd1 127.6(7) . .
C42 N1 Cd1 125.1(7) . .
C41 N2 C43 108.4(8) . .
C41 N2 C47 124.7(8) . .
C43 N2 C47 126.6(9) . .
C56 N5 C55 104.2(11) . .
C56 N5 Cd1 129.9(9) . .
C55 N5 Cd1 123.2(8) . .
C55 N6 C57 105.3(10) . .
C55 N6 C61 126.6(10) . .
C57 N6 C61 128.2(10) . .
C69 N9 C70 105.6(9) . .
C69 N9 Cd1 128.0(7) . .
C70 N9 Cd1 124.7(7) . .
C71 N10 C69 108.1(9) . .
C71 N10 C75 127.6(10) . .
C69 N10 C75 124.3(11) . .
C72 N11 C73 102.4(9) . .
C72 N11 Cd2 129.3(7) . 1_455
C73 N11 Cd2 127.0(7) . 1_455
C72 N12 C74 106.4(9) . .
C72 N12 C82 126.2(12) . .
C74 N12 C82 126.9(11) . .
C83 N13 C84 107.0(9) . .
C83 N13 Cd1 127.0(7) . .
C84 N13 Cd1 124.6(6) . .
C83 N14 C85 106.8(9) . .
C83 N14 C89 126.5(9) . .
C85 N14 C89 126.6(10) . .
C86 N15 C87 107.7(9) . .
C86 N15 Cd2 124.7(7) . 1_645
C87 N15 Cd2 125.3(7) . 1_645
C88 N16 C86 105.8(9) . .
C88 N16 C96 126.5(9) . .
C86 N16 C96 127.2(9) . .
S1 O1 Cd1 152.1(6) . .
S2 O5 Cd1 153.4(6) . .
S3 O9 Cd2 149.8(7) . .
C106 O18 H18A 109.5 . .
C114 O19 H19D 109.4 . .
C122 O20 H20D 109.5 . .
O2 S1 O3 109.8(8) . .
O2 S1 O1 113.4(6) . .
O3 S1 O1 114.0(6) . .
O2 S1 C1 107.4(6) . .
O3 S1 C1 108.5(6) . .
O1 S1 C1 103.1(5) . .
O7 S2 O5 114.2(6) . .
O7 S2 O6 109.0(7) . .
O5 S2 O6 112.4(6) . .
O7 S2 C11 104.3(7) . .
O5 S2 C11 103.1(6) . .
O6 S2 C11 113.5(7) . .
O9 S3 O10 118.2(6) . .
O9 S3 O11 98.6(8) . .
O10 S3 O11 100.6(9) . .
O9 S3 C21 121.0(7) . .
O10 S3 C21 112.0(7) . .
O11 S3 C21 100.8(8) . .

loop_
_geom_bond_atom_site_label_1
_geom_bond_atom_site_label_2
_geom_bond_distance
_geom_bond_site_symmetry_2
C31 C32 1.530(2) .
C31 S4 1.7800(10) .
C31 H31A 0.9900 .
C31 H31B 0.9900 .
C32 C37 1.531(2) .
C32 C33 1.5408(15) .
C32 C38 1.551(2) .
C33 O16 1.201(2) .
C33 C34 1.530(2) .
C34 C35 1.530(2) .
C34 H34A 0.9900 .
C34 H34B 0.9900 .
C35 C36 1.530(2) .
C35 C38 1.549(2) .
C35 H35A 1.0000 .
C36 C37 1.530(2) .
C36 H36A 0.9900 .
C36 H36B 0.9900 .
C37 H37A 0.9900 .
C37 H37B 0.9900 .
C38 C40 1.550(2) .
C38 C39 1.550(2) .
C39 H39A 0.9800 .
C39 H39B 0.9800 .
C39 H39C 0.9800 .
C40 H40A 0.9800 .
C40 H40B 0.9800 .
C40 H40C 0.9800 .
S4 O15 1.426(2) .
S4 O13 1.426(2) .
S4 O14 1.427(2) .
O13 Cd2 2.540(8) .
C97 C98 1.529(2) .
C97 H97A 0.9800 .
C97 H97B 0.9800 .
C97 H97C 0.9800 .
C98 O17 1.449(2) .
C98 C99 1.538(3) .
C98 H98A 1.0000 .
O17 H17C 0.8400 .
C44 N4 1.318(2) .
C44 N3 1.328(2) .
C44 H44A 0.9500 .
C45 N3 1.332(2) .
C45 C46 1.370(2) .
C45 H45A 0.9500 .
C46 N4 1.321(2) .
C46 H46A 0.9500 .
N3 Cd2 2.279(7) .
N4 C54 1.386(13) .
C54 C51 1.4699(15) .
C54 H54A 0.9900 .
C54 H54B 0.9900 .
C58 N8 1.3423(19) .
C58 N7 1.354(2) .
C58 H58A 0.9500 .
C59 N7 1.350(2) .
C59 C60 1.379(2) .
C59 H59A 0.9500 .
C60 N8 1.333(2) .
C60 H60A 0.9500 .
N7 Cd2 2.350(5) 1_545
N8 C68 1.431(2) .
C68 C65 1.4708(15) .
C68 H68A 0.9900 .
C68 H68B 0.9900 .
C31' C32' 1.530(2) .
C31' S4' 1.7802(10) .
C31' H31C 0.9900 .
C31' H31D 0.9900 .
C32' C37' 1.531(2) .
C32' C33' 1.5401(16) .
C32' C38' 1.550(2) .
C33' O16' 1.200(2) .
C33' C34' 1.530(2) .
C34' C35' 1.530(2) .
C34' H34C 0.9900 .
C34' H34D 0.9900 .
C35' C36' 1.530(2) .
C35' C38' 1.550(2) .
C35' H35B 1.0000 .
C36' C37' 1.530(2) .
C36' H36C 0.9900 .
C36' H36D 0.9900 .
C37' H37C 0.9900 .
C37' H37D 0.9900 .
C38' C40' 1.550(2) .
C38' C39' 1.550(2) .
C39' H39D 0.9800 .
C39' H39E 0.9800 .
C39' H39F 0.9800 .
C40' H40D 0.9800 .
C40' H40E 0.9800 .
C40' H40F 0.9800 .
S4' O14' 1.424(2) .
S4' O15' 1.424(2) .
S4' O13' 1.425(2) .
O13' Cd2 2.406(12) .
O17' H17D 0.8400 .
C97' H97D 0.9800 .
C97' H97E 0.9800 .
C97' H97F 0.9800 .
C44' N4' 1.320(2) .
C44' H44B 0.9500 .
C45' C46' 1.371(2) .
C45' H45B 0.9500 .
C46' N4' 1.319(2) .
C46' H46B 0.9500 .
C58' N8' 1.347(2) .
C58' H58B 0.9500 .
C59' C60' 1.379(2) .
C59' H59B 0.9500 .
C60' N8' 1.334(2) .
C60' H60B 0.9500 .
C1 C2 1.544(12) .
C1 S1 1.7801(11) .
C1 H1A 0.9900 .
C1 H1B 0.9900 .
C2 C3 1.497(16) .
C2 C8 1.557(13) .
C2 C7 1.564(15) .
C3 O4 1.286(14) .
C3 C4 1.506(15) .
C4 C5 1.503(18) .
C4 H4A 0.9900 .
C4 H4B 0.9900 .
C5 C6 1.521(19) .
C5 C8 1.526(17) .
C5 H5 1.0000 .
C6 C7 1.592(15) .
C6 H6A 0.9900 .
C6 H6B 0.9900 .
C7 H7A 0.9900 .
C7 H7B 0.9900 .
C8 C10 1.458(19) .
C8 C9 1.530(17) .
C9 H9A 0.9800 .
C9 H9B 0.9800 .
C9 H9C 0.9800 .
C10 H10A 0.9800 .
C10 H10B 0.9800 .
C10 H10C 0.9800 .
C11 C12 1.48(2) .
C11 S2 1.7802(11) .
C11 H11A 0.9900 .
C11 H11B 0.9900 .
C12 C13 1.45(3) .
C12 C17 1.53(3) .
C12 C18 1.55(3) .
C13 O8 1.201(2) .
C13 C14 1.41(3) .
C14 C15 1.39(3) .
C14 H14A 0.9900 .
C14 H14B 0.9900 .
C15 C16 1.43(3) .
C15 C18 1.62(3) .
C15 H15 1.0000 .
C16 C17 1.50(3) .
C16 H16A 0.9900 .
C16 H16B 0.9900 .
C17 H17A 0.9900 .
C17 H17B 0.9900 .
C18 C20 1.36(3) .
C18 C19 1.68(3) .
C19 H19A 0.9800 .
C19 H19B 0.9800 .
C19 H19C 0.9800 .
C20 H20A 0.9800 .
C20 H20B 0.9800 .
C20 H20C 0.9800 .
C21 C22 1.440(19) .
C21 S3 1.7795(11) .
C21 H21A 0.9900 .
C21 H21B 0.9900 .
C22 C23 1.534(18) .
C22 C28 1.55(2) .
C22 C27 1.602(18) .
C23 O12 1.196(15) .
C23 C24 1.48(2) .
C24 C25 1.50(2) .
C24 H24A 0.9900 .
C24 H24B 0.9900 .
C25 C28 1.55(2) .
C25 C26 1.55(2) .
C25 H25 1.0000 .
C26 C27 1.39(2) .
C26 H26A 0.9900 .
C26 H26B 0.9900 .
C27 H27A 0.9900 .
C27 H27B 0.9900 .
C28 C30 1.52(2) .
C28 C29 1.59(2) .
C29 H29A 0.9800 .
C29 H29B 0.9800 .
C29 H29C 0.9800 .
C30 H30A 0.9800 .
C30 H30B 0.9800 .
C30 H30C 0.9800 .
C41 N1 1.307(13) .
C41 N2 1.376(13) .
C41 H41 0.9500 .
C42 C43 1.325(17) .
C42 N1 1.433(14) .
C42 H42 0.9500 .
C43 N2 1.390(5) .
C43 H43 0.9500 .
C47 N2 1.456(5) .
C47 C48 1.521(15) .
C47 H47A 0.9900 .
C47 H47B 0.9900 .
C48 C49 1.308(16) .
C48 C53 1.426(17) .
C49 C50 1.354(15) .
C49 H49 0.9500 .
C50 C51 1.401(14) .
C50 H50 0.9500 .
C51 C52 1.415(15) .
C52 C53 1.410(17) .
C52 H52 0.9500 .
C53 H53 0.9500 .
C55 N5 1.317(16) .
C55 N6 1.338(16) .
C55 H55 0.9500 .
C56 N5 1.311(16) .
C56 C57 1.327(18) .
C56 H56 0.9500 .
C57 N6 1.355(15) .
C57 H57 0.9500 .
C61 C62 1.508(16) .
C61 N6 1.517(15) .
C61 H61A 0.9900 .
C61 H61B 0.9900 .
C62 C63 1.353(17) .
C62 C67 1.445(16) .
C63 C64 1.318(18) .
C63 H63 0.9500 .
C64 C65 1.344(15) .
C64 H64 0.9500 .
C65 C66 1.436(14) .
C66 C67 1.554(14) .
C66 H66 0.9500 .
C67 H67 0.9500 .
C69 N9 1.329(14) .
C69 N10 1.341(14) .
C69 H69 0.9500 .
C70 C71 1.357(17) .
C70 N9 1.358(14) .
C70 H70 0.9500 .
C71 N10 1.328(15) .
C71 H71 0.9500 .
C72 N12 1.276(14) .
C72 N11 1.325(13) .
C72 H72 0.9500 .
C73 C74 1.331(17) .
C73 N11 1.344(14) .
C73 H73 0.9500 .
C74 N12 1.370(17) .
C74 H74 0.9500 .
C75 N10 1.489(14) .
C75 C76 1.502(17) .
C75 H75A 0.9900 .
C75 H75B 0.9900 .
C76 C81 1.353(16) .
C76 C77 1.40(2) .
C77 C78 1.35(2) .
C77 H77 0.9500 .
C78 C79 1.398(17) .
C78 H78 0.9500 .
C79 C80 1.337(17) .
C79 C82 1.514(15) .
C80 C81 1.489(17) .
C80 H80 0.9500 .
C81 H81 0.9500 .
C82 N12 1.468(13) .
C82 H82A 0.9900 .
C82 H82B 0.9900 .
C83 N13 1.318(13) .
C83 N14 1.331(14) .
C83 H83 0.9500 .
C84 C85 1.342(17) .
C84 N13 1.389(14) .
C84 H84 0.9500 .
C85 N14 1.384(16) .
C85 H85 0.9500 .
C86 N15 1.294(15) .
C86 N16 1.400(14) .
C86 H86 0.9500 .
C87 C88 1.357(17) .
C87 N15 1.395(13) .
C87 H87 0.9500 .
C88 N16 1.383(14) .
C88 H88 0.9500 .
C89 N14 1.483(14) .
C89 C90 1.523(17) .
C89 H89A 0.9900 .
C89 H89B 0.9900 .
C90 C95 1.380(16) .
C90 C91 1.428(14) .
C91 C92 1.282(17) .
C91 H91 0.9500 .
C92 C93 1.472(19) .
C92 H92 0.9500 .
C93 C94 1.358(16) .
C93 C96 1.492(18) .
C94 C95 1.397(17) .
C94 H94 0.9500 .
C95 H95 0.9500 .
C96 N16 1.451(15) .
C96 H96A 0.9900 .
C96 H96B 0.9900 .
C99 C100 1.3900 .
C99 C104 1.3900 .
C100 C101 1.3900 .
C100 H100 0.9500 .
C101 C102 1.3900 .
C101 H101 0.9500 .
C102 C103 1.3900 .
C102 H102 0.9500 .
C103 C104 1.3900 .
C103 H103 0.9500 .
C104 H104 0.9500 .
C105 C106 1.530(2) .
C105 H10D 0.9800 .
C105 H10E 0.9800 .
C105 H10F 0.9800 .
C106 O18 1.450(2) .
C106 C107 1.539(3) .
C106 H10G 1.0000 .
C107 C108 1.3900 .
C107 C112 1.3900 .
C108 C109 1.3900 .
C108 H108 0.9500 .
C109 C110 1.3900 .
C109 H109 0.9500 .
C110 C111 1.3900 .
C110 H110 0.9500 .
C111 C112 1.3900 .
C111 H111 0.9500 .
C112 H112 0.9500 .
C113 C114 1.531(2) .
C113 H11C 0.9800 .
C113 H11D 0.9800 .
C113 H11E 0.9800 .
C114 O19 1.449(2) .
C114 C115 1.539(3) .
C114 H114 1.0000 .
C115 C116 1.3900 .
C115 C120 1.3900 .
C116 C117 1.3900 .
C116 H116 0.9500 .
C117 C118 1.3900 .
C117 H117 0.9500 .
C118 C119 1.3900 .
C118 H118 0.9500 .
C119 C120 1.3900 .
C119 H119 0.9500 .
C120 H120 0.9500 .
C121 C122 1.530(2) .
C121 H12A 0.9800 .
C121 H12B 0.9800 .
C121 H12C 0.9800 .
C122 O20 1.449(2) .
C122 C123 1.540(3) .
C122 H122 1.0000 .
C123 C124 1.3900 .
C123 C128 1.3900 .
C124 C125 1.3900 .
C124 H124 0.9500 .
C125 C126 1.3900 .
C125 H125 0.9500 .
C126 C127 1.3900 .
C126 H126 0.9500 .
C127 C128 1.3900 .
C127 H127 0.9500 .
C128 H128 0.9500 .
Cd1 N9 2.279(9) .
Cd1 N13 2.282(8) .
Cd1 N1 2.294(8) .
Cd1 N5 2.309(11) .
Cd1 O5 2.408(8) .
Cd1 O1 2.408(7) .
Cd2 N11 2.292(8) 1_655
Cd2 N15 2.306(9) 1_465
Cd2 N7' 2.350(5) 1_565
Cd2 N7 2.350(5) 1_565
Cd2 O9 2.376(8) .
N11 Cd2 2.293(8) 1_455
N15 Cd2 2.306(9) 1_645
O1 S1 1.448(8) .
O2 S1 1.419(11) .
O3 S1 1.425(11) .
O5 S2 1.451(8) .
O6 S2 1.461(11) .
O7 S2 1.439(11) .
O9 S3 1.379(9) .
O10 S3 1.416(10) .
O11 S3 1.598(15) .
O18 H18A 0.8400 .
O19 H19D 0.8400 .
O20 H20D 0.8400 .

loop_
_geom_hbond_atom_site_label_D
_geom_hbond_atom_site_label_H
_geom_hbond_atom_site_label_A
_geom_hbond_distance_DH
_geom_hbond_distance_HA
_geom_hbond_distance_DA
_geom_hbond_angle_DHA
_geom_hbond_site_symmetry_A
O17 H17C O14 0.84 1.96 2.748(2) 155.9 .
O17' H17D O14' 0.84 1.91 2.729(2) 162.8 .
O18 H18A O10 0.84 2.05 2.60(2) 122.8 1_654
O19 H19D O7 0.84 2.07 2.86(2) 158.6 1_655
O20 H20D O3 0.84 1.92 2.74(3) 162.1 1_564

loop_
_geom_torsion_atom_site_label_1
_geom_torsion_atom_site_label_2
_geom_torsion_atom_site_label_3
_geom_torsion_atom_site_label_4
_geom_torsion
_geom_torsion_site_symmetry_1
_geom_torsion_site_symmetry_4
S4 C31 C32 C37 9.8(16) . .
S4 C31 C32 C33 -123.8(10) . .
S4 C31 C32 C38 128.0(10) . .
C31 C32 C33 O16 26.5(15) . .
C37 C32 C33 O16 -111.4(15) . .
C38 C32 C33 O16 146.5(15) . .
C31 C32 C33 C34 -156.8(10) . .
C37 C32 C33 C34 65.3(12) . .
C38 C32 C33 C34 -36.8(9) . .
O16 C33 C34 C35 179.9(15) . .
C32 C33 C34 C35 3.2(12) . .
C33 C34 C35 C36 -68.6(14) . .
C33 C34 C35 C38 32.0(12) . .
C34 C35 C36 C37 69.0(15) . .
C38 C35 C36 C37 -31.7(14) . .
C35 C36 C37 C32 -2.2(14) . .
C31 C32 C37 C36 161.4(13) . .
C33 C32 C37 C36 -65.0(12) . .
C38 C32 C37 C36 35.3(10) . .
C34 C35 C38 C40 -170.7(12) . .
C36 C35 C38 C40 -61.7(15) . .
C34 C35 C38 C39 66.1(13) . .
C36 C35 C38 C39 175.1(12) . .
C34 C35 C38 C32 -55.7(11) . .
C36 C35 C38 C32 53.3(12) . .
C31 C32 C38 C35 174.3(8) . .
C37 C32 C38 C35 -55.8(9) . .
C33 C32 C38 C35 57.1(9) . .
C31 C32 C38 C40 -62.3(13) . .
C37 C32 C38 C40 67.5(12) . .
C33 C32 C38 C40 -179.5(11) . .
C31 C32 C38 C39 53.3(14) . .
C37 C32 C38 C39 -176.9(11) . .
C33 C32 C38 C39 -64.0(11) . .
C32 C31 S4 O15 -60.6(12) . .
C32 C31 S4 O13 60.1(12) . .
C32 C31 S4 O14 -179.9(11) . .
O15 S4 O13 Cd2 -79.0(8) . .
O14 S4 O13 Cd2 61.1(9) . .
C31 S4 O13 Cd2 170.3(7) . .
N3 C45 C46 N4 9.1(18) . .
N4 C44 N3 C45 3.0(17) . .
N4 C44 N3 Cd2 148.1(11) . .
C46 C45 N3 C44 -7.9(18) . .
C46 C45 N3 Cd2 -165.5(12) . .
N3 C44 N4 C46 2(2) . .
N3 C44 N4 C54 -146.6(16) . .
C45 C46 N4 C44 -6.2(17) . .
C45 C46 N4 C54 151.6(14) . .
C44 N4 C54 C51 38(3) . .
C46 N4 C54 C51 -112.4(14) . .
N7 C59 C60 N8 1.9(12) . .
C60 C59 N7 C58 1.9(12) . .
C60 C59 N7 Cd2 161.2(7) . 1_545
N8 C58 N7 C59 -5.0(13) . .
N8 C58 N7 Cd2 -164.5(9) . 1_545
C59 C60 N8 C58 -5.0(14) . .
C59 C60 N8 C68 -173.2(12) . .
N7 C58 N8 C60 6.3(14) . .
N7 C58 N8 C68 175.0(12) . .
C60 N8 C68 C65 81.9(16) . .
C58 N8 C68 C65 -84.9(15) . .
S4' C31' C32' C37' 106.3(14) . .
S4' C31' C32' C33' -16(2) . .
S4' C31' C32' C38' -143.2(12) . .
C31' C32' C33' O16' 4(2) . .
C37' C32' C33' O16' -115(2) . .
C38' C32' C33' O16' 142(2) . .
C31' C32' C33' C34' 178.5(16) . .
C37' C32' C33' C34' 59.8(11) . .
C38' C32' C33' C34' -44.1(9) . .
O16' C33' C34' C35' -173.6(18) . .
C32' C33' C34' C35' 11.7(9) . .
C33' C34' C35' C36' -80.1(13) . .
C33' C34' C35' C38' 25.0(10) . .
C34' C35' C36' C37' 68.1(13) . .
C38' C35' C36' C37' -36.2(9) . .
C35' C36' C37' C32' 1.5(9) . .
C31' C32' C37' C36' 160.9(10) . .
C33' C32' C37' C36' -70.7(11) . .
C38' C32' C37' C36' 33.4(10) . .
C36' C35' C38' C40' -64.1(10) . .
C34' C35' C38' C40' -171.0(10) . .
C36' C35' C38' C39' -173.3(10) . .
C34' C35' C38' C39' 79.8(10) . .
C36' C35' C38' C32' 56.3(8) . .
C34' C35' C38' C32' -50.5(8) . .
C31' C32' C38' C40' -41.3(19) . .
C37' C32' C38' C40' 70.8(13) . .
C33' C32' C38' C40' -176.4(12) . .
C31' C32' C38' C35' -165.6(14) . .
C37' C32' C38' C35' -53.5(8) . .
C33' C32' C38' C35' 59.2(7) . .
C31' C32' C38' C39' 81.0(18) . .
C37' C32' C38' C39' -166.9(14) . .
C33' C32' C38' C39' -54.2(15) . .
C32' C31' S4' O14' 70.4(16) . .
C32' C31' S4' O15' -169.4(15) . .
C32' C31' S4' O13' -49.5(17) . .
O14' S4' O13' Cd2 94.8(13) . .
O15' S4' O13' Cd2 -47.2(14) . .
C31' S4' O13' Cd2 -156.2(12) . .
C45' C46' N4' C44' 3(2) . .
C59' C60' N8' C58' 6.2(16) . .
S1 C1 C2 C3 -94.5(11) . .
S1 C1 C2 C8 150.2(8) . .
S1 C1 C2 C7 24.0(14) . .
C1 C2 C3 O4 0.1(18) . .
C8 C2 C3 O4 126.4(14) . .
C7 C2 C3 O4 -127.4(14) . .
C1 C2 C3 C4 -160.5(9) . .
C8 C2 C3 C4 -34.2(12) . .
C7 C2 C3 C4 72.0(12) . .
O4 C3 C4 C5 -162.0(14) . .
C2 C3 C4 C5 -0.8(14) . .
C3 C4 C5 C6 -75.0(12) . .
C3 C4 C5 C8 37.3(12) . .
C4 C5 C6 C7 71.4(13) . .
C8 C5 C6 C7 -40.7(14) . .
C3 C2 C7 C6 -72.6(12) . .
C1 C2 C7 C6 164.6(11) . .
C8 C2 C7 C6 31.3(13) . .
C5 C6 C7 C2 4.7(14) . .
C4 C5 C8 C10 -178.2(12) . .
C6 C5 C8 C10 -63.0(14) . .
C4 C5 C8 C9 58.0(12) . .
C6 C5 C8 C9 173.2(10) . .
C4 C5 C8 C2 -56.6(11) . .
C6 C5 C8 C2 58.5(11) . .
C3 C2 C8 C10 173.3(12) . .
C1 C2 C8 C10 -65.6(15) . .
C7 C2 C8 C10 67.5(13) . .
C3 C2 C8 C5 52.7(10) . .
C1 C2 C8 C5 173.8(9) . .
C7 C2 C8 C5 -53.1(10) . .
C3 C2 C8 C9 -62.4(12) . .
C1 C2 C8 C9 58.7(14) . .
C7 C2 C8 C9 -168.2(10) . .
S2 C11 C12 C13 -136.5(14) . .
S2 C11 C12 C17 -11(3) . .
S2 C11 C12 C18 112.0(19) . .
C11 C12 C13 O8 23(2) . .
C17 C12 C13 O8 -112.2(19) . .
C18 C12 C13 O8 152.4(18) . .
C11 C12 C13 C14 -156.7(16) . .
C17 C12 C13 C14 68.3(19) . .
C18 C12 C13 C14 -27.1(19) . .
O8 C13 C14 C15 168(2) . .
C12 C13 C14 C15 -12(2) . .
C13 C14 C15 C16 -63(2) . .
C13 C14 C15 C18 43.0(19) . .
C14 C15 C16 C17 81(2) . .
C18 C15 C16 C17 -20(2) . .
C15 C16 C17 C12 -16(3) . .
C13 C12 C17 C16 -47(2) . .
C11 C12 C17 C16 -177.5(18) . .
C18 C12 C17 C16 46(2) . .
C13 C12 C18 C20 177(2) . .
C11 C12 C18 C20 -61(3) . .
C17 C12 C18 C20 74(2) . .
C13 C12 C18 C15 48.8(17) . .
C11 C12 C18 C15 171.2(17) . .
C17 C12 C18 C15 -54.0(18) . .
C13 C12 C18 C19 -72.6(17) . .
C11 C12 C18 C19 50(2) . .
C17 C12 C18 C19 -175.4(16) . .
C14 C15 C18 C20 171(2) . .
C16 C15 C18 C20 -80(3) . .
C14 C15 C18 C12 -61(2) . .
C16 C15 C18 C12 48(2) . .
C14 C15 C18 C19 52(2) . .
C16 C15 C18 C19 161.4(19) . .
S3 C21 C22 C23 -121.6(14) . .
S3 C21 C22 C28 124.5(14) . .
S3 C21 C22 C27 5(3) . .
C21 C22 C23 O12 16(2) . .
C28 C22 C23 O12 141.0(14) . .
C27 C22 C23 O12 -121.4(15) . .
C21 C22 C23 C24 -158.1(12) . .
C28 C22 C23 C24 -32.8(13) . .
C27 C22 C23 C24 64.7(14) . .
O12 C23 C24 C25 -174.6(14) . .
C22 C23 C24 C25 -0.4(15) . .
C23 C24 C25 C28 33.7(15) . .
C23 C24 C25 C26 -70.2(15) . .
C24 C25 C26 C27 72.6(17) . .
C28 C25 C26 C27 -31.0(17) . .
C25 C26 C27 C22 -3.8(19) . .
C21 C22 C27 C26 166.6(17) . .
C23 C22 C27 C26 -63.7(17) . .
C28 C22 C27 C26 36.7(16) . .
C24 C25 C28 C30 -177.3(14) . .
C26 C25 C28 C30 -70.4(16) . .
C24 C25 C28 C22 -53.2(13) . .
C26 C25 C28 C22 53.7(13) . .
C24 C25 C28 C29 61.5(16) . .
C26 C25 C28 C29 168.3(13) . .
C21 C22 C28 C30 -70.6(18) . .
C23 C22 C28 C30 168.5(14) . .
C27 C22 C28 C30 64.0(17) . .
C21 C22 C28 C25 172.8(12) . .
C23 C22 C28 C25 51.9(12) . .
C27 C22 C28 C25 -52.7(12) . .
C21 C22 C28 C29 53.9(16) . .
C23 C22 C28 C29 -67.1(14) . .
C27 C22 C28 C29 -171.6(12) . .
N1 C42 C43 N2 -3.1(13) . .
N2 C47 C48 C49 -69.4(11) . .
N2 C47 C48 C53 109.7(10) . .
C53 C48 C49 C50 4.4(15) . .
C47 C48 C49 C50 -176.6(10) . .
C48 C49 C50 C51 -3.1(17) . .
C49 C50 C51 C52 -2.8(18) . .
C49 C50 C51 C54 -179.0(11) . .
N4 C54 C51 C50 52.4(17) . .
N4 C54 C51 C52 -123.8(13) . .
C50 C51 C52 C53 7.0(18) . .
C54 C51 C52 C53 -176.9(11) . .
C51 C52 C53 C48 -5.6(17) . .
C49 C48 C53 C52 0.2(15) . .
C47 C48 C53 C52 -178.9(9) . .
N5 C56 C57 N6 0.1(15) . .
N6 C61 C62 C63 -107.2(13) . .
N6 C61 C62 C67 76.1(12) . .
C67 C62 C63 C64 3.2(18) . .
C61 C62 C63 C64 -173.5(12) . .
C62 C63 C64 C65 -8(2) . .
C63 C64 C65 C66 6.3(19) . .
C63 C64 C65 C68 -176.2(12) . .
N8 C68 C65 C64 -176.6(10) . .
N8 C68 C65 C66 1.0(13) . .
C64 C65 C66 C67 -1.2(12) . .
C68 C65 C66 C67 -179.0(6) . .
C63 C62 C67 C66 1.4(13) . .
C61 C62 C67 C66 178.4(8) . .
C65 C66 C67 C62 -2.2(10) . .
N9 C70 C71 N10 -1.9(14) . .
N11 C73 C74 N12 -1.0(13) . .
N10 C75 C76 C81 148.8(12) . .
N10 C75 C76 C77 -35.0(19) . .
C81 C76 C77 C78 0(2) . .
C75 C76 C77 C78 -176.2(14) . .
C76 C77 C78 C79 -2(2) . .
C77 C78 C79 C80 1(2) . .
C77 C78 C79 C82 -174.1(12) . .
C78 C79 C80 C81 0.9(17) . .
C82 C79 C80 C81 176.4(10) . .
C77 C76 C81 C80 2.3(19) . .
C75 C76 C81 C80 178.7(11) . .
C79 C80 C81 C76 -2.8(18) . .
C80 C79 C82 N12 -69.2(16) . .
C78 C79 C82 N12 106.3(14) . .
N13 C84 C85 N14 2.1(15) . .
N15 C87 C88 N16 2.7(12) . .
N14 C89 C90 C95 38.0(15) . .
N14 C89 C90 C91 -143.8(10) . .
C95 C90 C91 C92 3.2(17) . .
C89 C90 C91 C92 -175.1(11) . .
C90 C91 C92 C93 -6.4(18) . .
C91 C92 C93 C94 5.9(16) . .
C91 C92 C93 C96 -177.2(11) . .
C92 C93 C94 C95 -2.4(17) . .
C96 C93 C94 C95 -179.2(11) . .
C91 C90 C95 C94 0.2(17) . .
C89 C90 C95 C94 178.5(11) . .
C93 C94 C95 C90 -0.3(19) . .
C94 C93 C96 N16 -113.3(12) . .
C92 C93 C96 N16 70.0(13) . .
O17 C98 C99 C100 -23.6(11) . .
C97 C98 C99 C100 100.1(12) . .
O17 C98 C99 C104 156.3(9) . .
C97 C98 C99 C104 -80.0(12) . .
C104 C99 C100 C101 0.0 . .
C98 C99 C100 C101 179.9(8) . .
C99 C100 C101 C102 0.0 . .
C100 C101 C102 C103 0.0 . .
C101 C102 C103 C104 0.0 . .
C102 C103 C104 C99 0.0 . .
C100 C99 C104 C103 0.0 . .
C98 C99 C104 C103 -179.9(7) . .
O18 C106 C107 C108 -55.0(14) . .
C105 C106 C107 C108 56.8(15) . .
O18 C106 C107 C112 124.9(14) . .
C105 C106 C107 C112 -123.4(14) . .
C112 C107 C108 C109 0.0 . .
C106 C107 C108 C109 179.9(8) . .
C107 C108 C109 C110 0.0 . .
C108 C109 C110 C111 0.0 . .
C109 C110 C111 C112 0.0 . .
C110 C111 C112 C107 0.0 . .
C108 C107 C112 C111 0.0 . .
C106 C107 C112 C111 -179.9(8) . .
O19 C114 C115 C116 111.7(12) . .
C113 C114 C115 C116 -130.7(12) . .
O19 C114 C115 C120 -68.2(13) . .
C113 C114 C115 C120 49.4(13) . .
C120 C115 C116 C117 0.0 . .
C114 C115 C116 C117 -179.9(8) . .
C115 C116 C117 C118 0.0 . .
C116 C117 C118 C119 0.0 . .
C117 C118 C119 C120 0.0 . .
C118 C119 C120 C115 0.0 . .
C116 C115 C120 C119 0.0 . .
C114 C115 C120 C119 179.9(8) . .
O20 C122 C123 C124 -175.8(19) . .
C121 C122 C123 C124 -64.5(19) . .
O20 C122 C123 C128 5(2) . .
C121 C122 C123 C128 115.9(19) . .
C128 C123 C124 C125 0.0 . .
C122 C123 C124 C125 -179.5(8) . .
C123 C124 C125 C126 0.0 . .
C124 C125 C126 C127 0.0 . .
C125 C126 C127 C128 0.0 . .
C126 C127 C128 C123 0.0 . .
C124 C123 C128 C127 0.0 . .
C122 C123 C128 C127 179.5(9) . .
C44 N3 Cd2 N11 -76.7(13) . 1_655
C45 N3 Cd2 N11 65.1(10) . 1_655
C44 N3 Cd2 N15 105.2(13) . 1_465
C45 N3 Cd2 N15 -113.1(10) . 1_465
C44 N3 Cd2 N7' 60(4) . 1_565
C45 N3 Cd2 N7' -158(3) . 1_565
C44 N3 Cd2 N7 60(4) . 1_565
C45 N3 Cd2 N7 -158(3) . 1_565
C44 N3 Cd2 O9 17.4(14) . .
C45 N3 Cd2 O9 159.1(10) . .
C44 N3 Cd2 O13' -170.3(14) . .
C45 N3 Cd2 O13' -28.5(11) . .
C44 N3 Cd2 O13 -164.3(13) . .
C45 N3 Cd2 O13 -22.5(10) . .
S4' O13' Cd2 N3 9.3(12) . .
S4' O13' Cd2 N11 -78.4(12) . 1_655
S4' O13' Cd2 N15 100.9(12) . 1_465
S4' O13' Cd2 N7' -175.0(11) . 1_565
S4' O13' Cd2 N7 -175.0(11) . 1_565
S4' O13' Cd2 O9 56(3) . .
S4' O13' Cd2 O13 -149(2) . .
S4 O13 Cd2 N3 15.2(8) . .
S4 O13 Cd2 N11 -72.2(8) . 1_655
S4 O13 Cd2 N15 106.7(8) . 1_465
S4 O13 Cd2 N7' -168.8(8) . 1_565
S4 O13 Cd2 N7 -168.8(8) . 1_565
S4 O13 Cd2 O9 -177(2) . .
S4 O13 Cd2 O13' 37.1(14) . .
N2 C41 N1 C42 1.9(12) . .
N2 C41 N1 Cd1 -174.4(7) . .
C43 C42 N1 C41 0.8(13) . .
C43 C42 N1 Cd1 177.3(8) . .
N9 Cd1 N1 C41 -82.1(9) . .
N13 Cd1 N1 C41 98.2(9) . .
N5 Cd1 N1 C41 108(18) . .
O5 Cd1 N1 C41 11.8(9) . .
O1 Cd1 N1 C41 -169.5(9) . .
N9 Cd1 N1 C42 102.1(9) . .
N13 Cd1 N1 C42 -77.6(9) . .
N5 Cd1 N1 C42 -68(18) . .
O5 Cd1 N1 C42 -164.0(9) . .
O1 Cd1 N1 C42 14.7(9) . .
N1 C41 N2 C43 -3.9(12) . .
N1 C41 N2 C47 -177.5(9) . .
C42 C43 N2 C41 4.3(13) . .
C42 C43 N2 C47 177.8(10) . .
C48 C47 N2 C41 76.4(12) . .
C48 C47 N2 C43 -96.1(12) . .
C57 C56 N5 C55 -2.6(15) . .
C57 C56 N5 Cd1 -164.4(9) . .
N6 C55 N5 C56 4.3(15) . .
N6 C55 N5 Cd1 167.6(8) . .
N9 Cd1 N5 C56 61.5(12) . .
N13 Cd1 N5 C56 -118.8(12) . .
N1 Cd1 N5 C56 -129(18) . .
O5 Cd1 N5 C56 -32.3(12) . .
O1 Cd1 N5 C56 149.0(12) . .
N9 Cd1 N5 C55 -97.2(11) . .
N13 Cd1 N5 C55 82.5(11) . .
N1 Cd1 N5 C55 73(18) . .
O5 Cd1 N5 C55 168.9(11) . .
O1 Cd1 N5 C55 -9.7(11) . .
N5 C55 N6 C57 -4.3(15) . .
N5 C55 N6 C61 173.8(11) . .
C56 C57 N6 C55 2.5(14) . .
C56 C57 N6 C61 -175.6(11) . .
C62 C61 N6 C55 -85.4(14) . .
C62 C61 N6 C57 92.4(14) . .
N10 C69 N9 C70 -0.8(12) . .
N10 C69 N9 Cd1 165.2(7) . .
C71 C70 N9 C69 1.7(13) . .
C71 C70 N9 Cd1 -164.9(8) . .
N13 Cd1 N9 C69 124(19) . .
N1 Cd1 N9 C69 107.6(8) . .
N5 Cd1 N9 C69 -72.6(9) . .
O5 Cd1 N9 C69 15.9(9) . .
O1 Cd1 N9 C69 -165.2(9) . .
N13 Cd1 N9 C70 -72(19) . .
N1 Cd1 N9 C70 -88.9(8) . .
N5 Cd1 N9 C70 90.9(9) . .
O5 Cd1 N9 C70 179.4(8) . .
O1 Cd1 N9 C70 -1.7(8) . .
C70 C71 N10 C69 1.4(14) . .
C70 C71 N10 C75 179.0(11) . .
N9 C69 N10 C71 -0.4(13) . .
N9 C69 N10 C75 -178.0(10) . .
C76 C75 N10 C71 -67.8(17) . .
C76 C75 N10 C69 109.4(13) . .
N12 C72 N11 C73 -2.8(12) . .
N12 C72 N11 Cd2 164.5(7) . 1_455
C74 C73 N11 C72 2.2(13) . .
C74 C73 N11 Cd2 -165.5(8) . 1_455
N11 C72 N12 C74 2.3(12) . .
N11 C72 N12 C82 -170.3(10) . .
C73 C74 N12 C72 -0.7(12) . .
C73 C74 N12 C82 171.8(11) . .
C79 C82 N12 C72 90.1(14) . .
C79 C82 N12 C74 -81.0(17) . .
N14 C83 N13 C84 -0.1(13) . .
N14 C83 N13 Cd1 -167.0(7) . .
C85 C84 N13 C83 -1.3(14) . .
C85 C84 N13 Cd1 166.0(9) . .
N9 Cd1 N13 C83 57(19) . .
N1 Cd1 N13 C83 73.6(9) . .
N5 Cd1 N13 C83 -106.2(9) . .
O5 Cd1 N13 C83 165.3(9) . .
O1 Cd1 N13 C83 -13.6(9) . .
N9 Cd1 N13 C84 -108(19) . .
N1 Cd1 N13 C84 -91.1(9) . .
N5 Cd1 N13 C84 89.1(9) . .
O5 Cd1 N13 C84 0.6(9) . .
O1 Cd1 N13 C84 -178.3(9) . .
N13 C83 N14 C85 1.4(14) . .
N13 C83 N14 C89 177.6(10) . .
C84 C85 N14 C83 -2.1(15) . .
C84 C85 N14 C89 -178.4(11) . .
C90 C89 N14 C83 -110.2(12) . .
C90 C89 N14 C85 65.3(16) . .
N16 C86 N15 C87 -0.8(12) . .
N16 C86 N15 Cd2 -164.4(7) . 1_645
C88 C87 N15 C86 -1.2(12) . .
C88 C87 N15 Cd2 162.2(7) . 1_645
C87 C88 N16 C86 -3.1(12) . .
C87 C88 N16 C96 -175.6(10) . .
N15 C86 N16 C88 2.5(12) . .
N15 C86 N16 C96 174.9(10) . .
C93 C96 N16 C88 79.8(13) . .
C93 C96 N16 C86 -91.1(12) . .
N9 Cd1 O1 S1 150.2(14) . .
N13 Cd1 O1 S1 -30.8(14) . .
N1 Cd1 O1 S1 -113.9(14) . .
N5 Cd1 O1 S1 64.8(14) . .
O5 Cd1 O1 S1 -67(13) . .
N9 Cd1 O5 S2 34.3(14) . .
N13 Cd1 O5 S2 -144.7(14) . .
N1 Cd1 O5 S2 -61.6(14) . .
N5 Cd1 O5 S2 119.7(14) . .
O1 Cd1 O5 S2 -108(12) . .
N3 Cd2 O9 S3 163.2(16) . .
N11 Cd2 O9 S3 -109.3(15) 1_655 .
N15 Cd2 O9 S3 71.6(16) 1_465 .
N7' Cd2 O9 S3 -12.9(16) 1_565 .
N7 Cd2 O9 S3 -12.9(16) 1_565 .
O13' Cd2 O9 S3 116(3) . .
O13 Cd2 O9 S3 -5(4) . .
Cd1 O1 S1 O2 -67.8(15) . .
Cd1 O1 S1 O3 58.8(16) . .
Cd1 O1 S1 C1 176.3(13) . .
C2 C1 S1 O2 61.7(10) . .
C2 C1 S1 O3 -56.9(11) . .
C2 C1 S1 O1 -178.2(9) . .
Cd1 O5 S2 O7 -51.5(15) . .
Cd1 O5 S2 O6 73.3(15) . .
Cd1 O5 S2 C11 -164.1(13) . .
C12 C11 S2 O7 58.7(15) . .
C12 C11 S2 O5 178.3(13) . .
C12 C11 S2 O6 -59.8(16) . .
Cd2 O9 S3 O10 -41.3(19) . .
Cd2 O9 S3 O11 65.7(16) . .
Cd2 O9 S3 C21 173.9(14) . .
C22 C21 S3 O9 -40(2) . .
C22 C21 S3 O10 173.3(15) . .
C22 C21 S3 O11 67.1(17) . .
